data_4310004
loop_
_publ_author_name
'F. Albert Cotton'
'Carlos A. Murillo'
'Salah E. Stiriba'
'Xiaoping Wang'
'Rongmin Yu'

_publ_section_title
;
Chiral Organometallic Triangles with Rh-Rh Bonds. 2. Compounds Prepared
from Enantiopure cis-Rh2(C6H4PPh2)2(OAc)2(HOAc)2 and Their Catalytic
Potentials
;
_journal_name_full 'Inorganic Chemistry'
_journal_page_first 8223
_journal_page_last 8233
_journal_paper_doi 10.1021/ic051282c
_journal_volume 44
_journal_year 2005
_chemical_formula_moiety 'C150 H123 N3 O15 P6 Rh6, 6(C H4 O), 4.25(H2 O), 3.25(C H2 Cl2)'
_chemical_formula_sum 'C159.25 H162 Cl6.5 N3 O25.25 P6 Rh6'
_chemical_formula_weight 3555.62
_chemical_name_systematic
; 
 ? 
;
_space_group_IT_number 1
_symmetry_cell_setting triclinic
_symmetry_space_group_name_Hall 'P 1'
_symmetry_space_group_name_H-M 'P 1'
_atom_sites_solution_hydrogens geom
_atom_sites_solution_primary direct
_atom_sites_solution_secondary difmap
_audit_creation_method SHELXL-97
_cell_angle_alpha 82.113(3)
_cell_angle_beta 61.153(3)
_cell_angle_gamma 64.889(3)
_cell_formula_units_Z 2
_cell_length_a 21.651(4)
_cell_length_b 21.922(4)
_cell_length_c 22.055(4)
_cell_measurement_reflns_used 4863
_cell_measurement_temperature 173(2)
_cell_measurement_theta_max 22.50
_cell_measurement_theta_min 2.18
_cell_volume 8272(3)
_computing_cell_refinement SAINT
_computing_data_collection SMART
_computing_data_reduction SAINT
_computing_molecular_graphics 'SHELXTL (Siemens, 1996)'
_computing_publication_material CIFTAB
_computing_structure_refinement 'SHELXL-97 (Sheldrick, 1997)'
_computing_structure_solution 'SHELXS-97 (Sheldrick, 1990)'
_diffrn_ambient_temperature 173(2)
_diffrn_measured_fraction_theta_full 0.984
_diffrn_measured_fraction_theta_max 0.984
_diffrn_measurement_device_type 'Bruker SMART 1000'
_diffrn_measurement_method '\w scans'
_diffrn_radiation_monochromator graphite
_diffrn_radiation_source 'Normal-focus sealed tube'
_diffrn_radiation_type MoK\a
_diffrn_radiation_wavelength 0.71073
_diffrn_reflns_av_R_equivalents 0.0764
_diffrn_reflns_av_sigmaI/netI 0.1653
_diffrn_reflns_limit_h_max 22
_diffrn_reflns_limit_h_min -23
_diffrn_reflns_limit_k_max 23
_diffrn_reflns_limit_k_min -23
_diffrn_reflns_limit_l_max 23
_diffrn_reflns_limit_l_min -23
_diffrn_reflns_number 35102
_diffrn_reflns_theta_full 22.56
_diffrn_reflns_theta_max 22.56
_diffrn_reflns_theta_min 1.79
_diffrn_standards_decay_% 0
_diffrn_standards_interval_count 0
_diffrn_standards_interval_time 0
_diffrn_standards_number 0
_exptl_absorpt_coefficient_mu 0.813
_exptl_absorpt_correction_T_max 0.8675
_exptl_absorpt_correction_T_min 0.7925
_exptl_absorpt_correction_type multi-scan
_exptl_absorpt_process_details SADABS
_exptl_crystal_colour dark-red
_exptl_crystal_density_diffrn 1.428
_exptl_crystal_density_method 'not measured'
_exptl_crystal_description block
_exptl_crystal_F_000 3622
_exptl_crystal_size_max 0.30
_exptl_crystal_size_mid 0.24
_exptl_crystal_size_min 0.18
_refine_diff_density_max 1.808
_refine_diff_density_min -1.207
_refine_diff_density_rms 0.190
_refine_ls_abs_structure_details 'Flack H D (1983), Acta Cryst. A39, 876-881'
_refine_ls_abs_structure_Flack -0.06(5)
_refine_ls_extinction_method none
_refine_ls_goodness_of_fit_ref 1.013
_refine_ls_hydrogen_treatment noref
_refine_ls_matrix_type full
_refine_ls_number_parameters 1835
_refine_ls_number_reflns 27201
_refine_ls_number_restraints 14
_refine_ls_restrained_S_all 1.013
_refine_ls_R_factor_all 0.1633
_refine_ls_R_factor_gt 0.0873
_refine_ls_shift/su_max 0.001
_refine_ls_shift/su_mean 0.000
_refine_ls_structure_factor_coef Fsqd
_refine_ls_weighting_details 'calc w=1/[\s^2^(Fo^2^)+(0.1484P)^2^+18.4141P] where P=(Fo^2^+2Fc^2^)/3'
_refine_ls_weighting_scheme calc
_refine_ls_wR_factor_gt 0.2195
_refine_ls_wR_factor_ref 0.2786
_reflns_number_gt 15806
_reflns_number_total 27201
_reflns_threshold_expression >2sigma(I)
_cod_data_source_file ic051282csi20050729_010330_01.cif
_cod_data_source_block SSS-Rh6(C18H14P)6(C8H4O4)3(C5H5N)3(CH3OH)3
_cod_original_cell_volume 8272(2)
_cod_original_formula_sum 'C159.25 H162 Cl6.50 N3 O25.25 P6 Rh6'
_cod_database_code 4310004

loop_
_symmetry_equiv_pos_as_xyz
'x, y, z'

loop_
_atom_site_label
_atom_site_type_symbol
_atom_site_fract_x
_atom_site_fract_y
_atom_site_fract_z
_atom_site_U_iso_or_equiv
_atom_site_adp_type
_atom_site_occupancy
_atom_site_symmetry_multiplicity
_atom_site_calc_flag
_atom_site_refinement_flags
_atom_site_disorder_assembly
_atom_site_disorder_group
Rh1 Rh 0.73264(13) 0.10054(10) 0.20102(12) 0.0262(6) Uani 1 1 d . . .
Rh2 Rh 0.82973(13) 0.12613(10) 0.08893(12) 0.0274(6) Uani 1 1 d . . .
Rh3 Rh 0.26154(13) 0.57431(10) 0.20332(12) 0.0252(6) Uani 1 1 d . . .
Rh4 Rh 0.35310(13) 0.61316(10) 0.09961(12) 0.0251(6) Uani 1 1 d . . .
Rh5 Rh 0.56048(13) 0.56145(10) 0.49267(11) 0.0230(6) Uani 1 1 d . . .
Rh6 Rh 0.66591(13) 0.58689(10) 0.38864(11) 0.0248(6) Uani 1 1 d . . .
P1 P 0.7299(5) 0.0350(3) 0.1373(4) 0.031(2) Uani 1 1 d . . .
P2 P 0.9178(5) 0.0559(4) 0.1202(5) 0.036(2) Uani 1 1 d . . .
P3 P 0.1758(4) 0.6806(3) 0.2282(4) 0.0303(18) Uani 1 1 d . . .
P4 P 0.3206(5) 0.5736(4) 0.0370(4) 0.033(2) Uani 1 1 d . . .
P5 P 0.6408(5) 0.5187(3) 0.5361(4) 0.0267(18) Uani 1 1 d . . .
P6 P 0.5966(5) 0.6933(3) 0.4340(4) 0.031(2) Uani 1 1 d . . .
O1 O 0.6539(11) 0.1917(9) 0.1850(10) 0.033(5) Uani 1 1 d . . .
O2 O 0.7332(11) 0.1933(8) 0.0730(10) 0.039(5) Uani 1 1 d . . .
O3 O 0.3518(11) 0.4740(8) 0.1678(10) 0.033(5) Uani 1 1 d U . .
O4 O 0.4388(11) 0.5164(10) 0.0984(11) 0.035(5) Uani 1 1 d . . .
O5 O 0.7422(11) 0.1682(9) 0.2535(10) 0.030(5) Uiso 1 1 d . . .
O6 O 0.7970(11) 0.2132(9) 0.1516(11) 0.043(5) Uani 1 1 d . . .
O7 O 0.6065(12) 0.4732(9) 0.4258(10) 0.033(5) Uani 1 1 d . . .
O8 O 0.7198(11) 0.4811(8) 0.3570(9) 0.029(5) Uani 1 1 d . . .
O9 O 0.3789(11) 0.6438(8) 0.1712(10) 0.025(5) Uani 1 1 d . . .
O10 O 0.3232(11) 0.5838(9) 0.2512(9) 0.031(5) Uani 1 1 d . . .
O11 O 0.4904(11) 0.6063(8) 0.4409(10) 0.034(5) Uani 1 1 d . . .
O12 O 0.5976(10) 0.5943(7) 0.3401(8) 0.021(4) Uani 1 1 d . . .
O25 O 0.6320(12) 0.1121(9) 0.3223(12) 0.052(6) Uani 1 1 d . . .
N2 N 0.8988(14) 0.1725(11) 0.0046(12) 0.032(6) Uiso 1 1 d . . .
O26 O 0.2099(12) 0.5162(10) 0.3063(11) 0.043(6) Uani 1 1 d . . .
N4 N 0.4576(14) 0.6272(11) 0.0196(12) 0.027(6) Uiso 1 1 d . . .
O27 O 0.4565(14) 0.5269(10) 0.5639(10) 0.045(6) Uani 1 1 d . . .
N6 N 0.7493(14) 0.5963(11) 0.2806(12) 0.035(6) Uiso 1 1 d . . .
C1 C 0.8097(16) 0.0111(13) 0.0532(14) 0.028(7) Uiso 1 1 d . . .
C2 C 0.8465(17) 0.0541(13) 0.0278(15) 0.028(7) Uiso 1 1 d . . .
C3 C 0.8989(19) 0.0444(16) -0.0423(17) 0.050(9) Uiso 1 1 d . . .
H3A H 0.9233 0.0747 -0.0609 0.060 Uiso 1 1 calc R . .
C4 C 0.9194(18) -0.0106(14) -0.0901(16) 0.042(8) Uiso 1 1 d . . .
H4A H 0.9539 -0.0158 -0.1385 0.050 Uiso 1 1 calc R . .
C5 C 0.8822(17) -0.0546(14) -0.0563(15) 0.039(7) Uiso 1 1 d . . .
H5A H 0.8963 -0.0936 -0.0825 0.047 Uiso 1 1 calc R . .
C6 C 0.8294(17) -0.0441(14) 0.0091(15) 0.035(7) Uiso 1 1 d . . .
H6A H 0.8037 -0.0734 0.0277 0.042 Uiso 1 1 calc R . .
C7 C 0.7240(11) -0.0468(7) 0.1648(10) 0.038(7) Uiso 1 1 d G . .
C8 C 0.7904(9) -0.1013(10) 0.1600(11) 0.051(9) Uiso 1 1 d G . .
H8 H 0.8377 -0.0966 0.1409 0.061 Uiso 1 1 calc R . .
C9 C 0.7873(10) -0.1627(8) 0.1831(11) 0.060(10) Uiso 1 1 d G . .
H9 H 0.8327 -0.2000 0.1798 0.072 Uiso 1 1 calc R . .
C10 C 0.7180(12) -0.1697(7) 0.2111(11) 0.052(9) Uiso 1 1 d G . .
H10 H 0.7159 -0.2117 0.2269 0.062 Uiso 1 1 calc R . .
C11 C 0.6517(9) -0.1152(9) 0.2159(11) 0.059(9) Uiso 1 1 d G . .
H11 H 0.6043 -0.1199 0.2350 0.071 Uiso 1 1 calc R . .
C12 C 0.6547(9) -0.0537(8) 0.1928(10) 0.032(7) Uiso 1 1 d G . .
H12 H 0.6093 -0.0165 0.1961 0.039 Uiso 1 1 calc R . .
C13 C 0.6408(18) 0.0786(14) 0.1245(16) 0.040(8) Uiso 1 1 d . . .
C014 C 0.4582(18) 0.7761(14) 0.4270(16) 0.042(8) Uiso 1 1 d . . .
H01A H 0.4301 0.7755 0.4759 0.050 Uiso 1 1 calc R . .
C14 C 0.5727(16) 0.1141(13) 0.1786(15) 0.033(7) Uiso 1 1 d . . .
H14A H 0.5682 0.1155 0.2234 0.039 Uiso 1 1 calc R . .
C15 C 0.5077(18) 0.1495(14) 0.1679(16) 0.040(8) Uiso 1 1 d . . .
H15A H 0.4588 0.1759 0.2052 0.048 Uiso 1 1 calc R . .
C16 C 0.5168(19) 0.1448(15) 0.0997(16) 0.048(8) Uiso 1 1 d . . .
H16A H 0.4738 0.1705 0.0916 0.058 Uiso 1 1 calc R . .
C17 C 0.5831(19) 0.1060(15) 0.0479(18) 0.051(9) Uiso 1 1 d . . .
H17A H 0.5847 0.0987 0.0056 0.061 Uiso 1 1 calc R . .
C18 C 0.651(2) 0.0752(15) 0.0537(17) 0.049(8) Uiso 1 1 d . . .
H18A H 0.7006 0.0536 0.0148 0.059 Uiso 1 1 calc R . .
C19 C 0.8844(15) -0.0024(12) 0.1836(13) 0.023(6) Uiso 1 1 d . . .
C20 C 0.8080(15) 0.0189(13) 0.2184(14) 0.022(6) Uiso 1 1 d . . .
C21 C 0.7797(17) -0.0227(13) 0.2727(14) 0.033(7) Uiso 1 1 d . . .
H21A H 0.7257 -0.0115 0.2976 0.040 Uiso 1 1 calc R . .
C22 C 0.831(2) -0.0798(17) 0.2893(19) 0.057(10) Uiso 1 1 d . . .
H22A H 0.8127 -0.1054 0.3269 0.069 Uiso 1 1 calc R . .
C23 C 0.911(2) -0.0962(17) 0.2460(18) 0.056(9) Uiso 1 1 d . . .
H23A H 0.9472 -0.1371 0.2518 0.068 Uiso 1 1 calc R . .
C24 C 0.939(2) -0.0574(17) 0.1975(19) 0.066(10) Uiso 1 1 d . . .
H24A H 0.9923 -0.0666 0.1739 0.079 Uiso 1 1 calc R . .
C25 C 0.9397(14) 0.1036(10) 0.1649(12) 0.052(9) Uiso 1 1 d G . .
C26 C 0.9294(14) 0.0921(11) 0.2320(12) 0.071(11) Uiso 1 1 d G . .
H26A H 0.9134 0.0575 0.2552 0.085 Uiso 1 1 calc R . .
C27 C 0.9424(16) 0.1312(13) 0.2653(10) 0.079(12) Uiso 1 1 d G . .
H27A H 0.9354 0.1234 0.3112 0.095 Uiso 1 1 calc R . .
C28 C 0.9658(17) 0.1819(12) 0.2314(14) 0.097(14) Uiso 1 1 d G . .
H28A H 0.9747 0.2086 0.2542 0.117 Uiso 1 1 calc R . .
C29 C 0.9761(16) 0.1934(11) 0.1643(13) 0.094(14) Uiso 1 1 d G . .
H29A H 0.9921 0.2280 0.1411 0.112 Uiso 1 1 calc R . .
C30 C 0.9631(15) 0.1543(12) 0.1310(10) 0.058(10) Uiso 1 1 d G . .
H30A H 0.9702 0.1622 0.0851 0.069 Uiso 1 1 calc R . .
C31 C 1.0133(9) 0.0029(8) 0.0534(8) 0.023(6) Uiso 1 1 d G . .
C32 C 1.0157(9) -0.0464(9) 0.0178(10) 0.044(8) Uiso 1 1 d G . .
H32 H 0.9695 -0.0509 0.0298 0.052 Uiso 1 1 calc R . .
C33 C 1.0858(12) -0.0892(8) -0.0353(9) 0.061(10) Uiso 1 1 d G . .
H33 H 1.0874 -0.1229 -0.0596 0.073 Uiso 1 1 calc R . .
C34 C 1.1534(9) -0.0827(9) -0.0529(9) 0.055(9) Uiso 1 1 d G . .
H34 H 1.2013 -0.1119 -0.0892 0.066 Uiso 1 1 calc R . .
C35 C 1.1511(9) -0.0334(10) -0.0173(10) 0.066(10) Uiso 1 1 d G . .
H35 H 1.1973 -0.0289 -0.0293 0.079 Uiso 1 1 calc R . .
C36 C 1.0810(11) 0.0094(8) 0.0358(9) 0.043(8) Uiso 1 1 d G . .
H36 H 1.0794 0.0431 0.0601 0.052 Uiso 1 1 calc R . .
C37 C 0.1971(15) 0.7290(12) 0.1572(13) 0.021(6) Uiso 1 1 d . . .
C38 C 0.2741(17) 0.7076(14) 0.1076(16) 0.030(7) Uiso 1 1 d . . .
C39 C 0.2969(18) 0.7537(13) 0.0524(15) 0.036(7) Uiso 1 1 d . . .
H39A H 0.3496 0.7405 0.0181 0.043 Uiso 1 1 calc R . .
C40 C 0.2408(16) 0.8159(13) 0.0513(15) 0.033(7) Uiso 1 1 d . . .
H40A H 0.2555 0.8448 0.0161 0.040 Uiso 1 1 calc R . .
C41 C 0.1621(19) 0.8365(16) 0.1024(16) 0.049(8) Uiso 1 1 d . . .
H41A H 0.1241 0.8789 0.1017 0.058 Uiso 1 1 calc R . .
C42 C 0.1407(18) 0.7930(13) 0.1544(15) 0.038(7) Uiso 1 1 d . . .
H42A H 0.0879 0.8064 0.1883 0.045 Uiso 1 1 calc R . .
C43 C 0.1711(17) 0.7228(13) 0.2983(15) 0.034(7) Uiso 1 1 d . . .
C44 C 0.1775(16) 0.6862(14) 0.3532(14) 0.032(7) Uiso 1 1 d . . .
H44A H 0.1836 0.6405 0.3555 0.038 Uiso 1 1 calc R . .
C45 C 0.1748(18) 0.7189(15) 0.4042(16) 0.045(8) Uiso 1 1 d . . .
H45A H 0.1798 0.6948 0.4420 0.054 Uiso 1 1 calc R . .
C46 C 0.165(2) 0.7835(17) 0.4023(18) 0.058(9) Uiso 1 1 d . . .
H46A H 0.1625 0.8040 0.4393 0.070 Uiso 1 1 calc R . .
C47 C 0.1595(18) 0.8210(16) 0.3487(16) 0.049(9) Uiso 1 1 d . . .
H47A H 0.1546 0.8663 0.3474 0.059 Uiso 1 1 calc R . .
C48 C 0.1611(16) 0.7910(13) 0.2973(15) 0.035(7) Uiso 1 1 d . . .
H48A H 0.1555 0.8162 0.2603 0.041 Uiso 1 1 calc R . .
C49 C 0.0735(8) 0.6984(9) 0.2581(9) 0.021(6) Uiso 1 1 d G . .
C50 C 0.0205(10) 0.7131(9) 0.3284(8) 0.038(7) Uiso 1 1 d G . .
H50 H 0.0362 0.7166 0.3609 0.046 Uiso 1 1 calc R . .
C51 C -0.0553(9) 0.7227(9) 0.3513(7) 0.044(8) Uiso 1 1 d G . .
H51 H -0.0915 0.7328 0.3994 0.053 Uiso 1 1 calc R . .
C52 C -0.0782(8) 0.7177(10) 0.3038(10) 0.052(9) Uiso 1 1 d G . .
H52 H -0.1300 0.7242 0.3195 0.063 Uiso 1 1 calc R . .
C53 C -0.0252(10) 0.7030(9) 0.2335(9) 0.052(9) Uiso 1 1 d G . .
H53 H -0.0408 0.6995 0.2011 0.063 Uiso 1 1 calc R . .
C54 C 0.0506(9) 0.6933(9) 0.2107(7) 0.036(7) Uiso 1 1 d G . .
H54 H 0.0869 0.6833 0.1626 0.043 Uiso 1 1 calc R . .
C55 C 0.2369(16) 0.5587(13) 0.0843(14) 0.030(7) Uiso 1 1 d . . .
C56 C 0.2092(16) 0.5588(12) 0.1578(14) 0.024(6) Uiso 1 1 d . . .
C57 C 0.1418(18) 0.5424(14) 0.2023(16) 0.041(8) Uiso 1 1 d . . .
H57A H 0.1214 0.5431 0.2513 0.049 Uiso 1 1 calc R . .
C58 C 0.109(2) 0.5257(15) 0.1686(17) 0.050(9) Uiso 1 1 d . . .
H58A H 0.0692 0.5104 0.1941 0.061 Uiso 1 1 calc R . .
C59 C 0.137(2) 0.5320(15) 0.0957(17) 0.052(9) Uiso 1 1 d . . .
H59A H 0.1098 0.5267 0.0749 0.063 Uiso 1 1 calc R . .
C60 C 0.1975(18) 0.5445(14) 0.0565(16) 0.041(8) Uiso 1 1 d . . .
H60A H 0.2158 0.5441 0.0078 0.049 Uiso 1 1 calc R . .
C61 C 0.3052(17) 0.6213(14) -0.0330(15) 0.037(7) Uiso 1 1 d . . .
C62 C 0.351(2) 0.6012(17) -0.1017(18) 0.056(9) Uiso 1 1 d . . .
H62A H 0.3971 0.5611 -0.1139 0.067 Uiso 1 1 calc R . .
C63 C 0.3383(19) 0.6329(15) -0.1577(17) 0.047(8) Uiso 1 1 d . . .
H63A H 0.3722 0.6156 -0.2050 0.056 Uiso 1 1 calc R . .
C64 C 0.269(2) 0.6935(19) -0.135(2) 0.073(11) Uiso 1 1 d . . .
H64A H 0.2543 0.7194 -0.1682 0.087 Uiso 1 1 calc R . .
C65 C 0.2245(18) 0.7134(15) -0.0666(16) 0.041(8) Uiso 1 1 d . . .
H65A H 0.1790 0.7542 -0.0529 0.049 Uiso 1 1 calc R . .
C66 C 0.2395(17) 0.6802(13) -0.0163(15) 0.037(7) Uiso 1 1 d . . .
H66A H 0.2048 0.6974 0.0310 0.044 Uiso 1 1 calc R . .
C67 C 0.3986(17) 0.4902(13) -0.0071(15) 0.034(7) Uiso 1 1 d . . .
C68 C 0.4717(19) 0.4840(16) -0.0458(16) 0.047(8) Uiso 1 1 d . . .
H68A H 0.4816 0.5232 -0.0508 0.057 Uiso 1 1 calc R . .
C69 C 0.5359(19) 0.4207(15) -0.0800(16) 0.047(8) Uiso 1 1 d . . .
H69A H 0.5872 0.4174 -0.1076 0.056 Uiso 1 1 calc R . .
C70 C 0.5202(19) 0.3676(15) -0.0713(16) 0.046(8) Uiso 1 1 d . . .
H70A H 0.5614 0.3254 -0.0945 0.056 Uiso 1 1 calc R . .
C71 C 0.4434(19) 0.3700(15) -0.0283(16) 0.047(8) Uiso 1 1 d . . .
H71A H 0.4343 0.3303 -0.0220 0.056 Uiso 1 1 calc R . .
C72 C 0.3846(18) 0.4309(14) 0.0028(15) 0.041(8) Uiso 1 1 d . . .
H72A H 0.3335 0.4340 0.0315 0.049 Uiso 1 1 calc R . .
C73 C 0.7187(14) 0.5461(11) 0.4978(13) 0.018(6) Uiso 1 1 d . . .
C74 C 0.7309(17) 0.5716(14) 0.4339(15) 0.029(7) Uiso 1 1 d . . .
C75 C 0.8008(17) 0.5854(14) 0.3960(16) 0.037(7) Uiso 1 1 d . . .
H75A H 0.8159 0.6001 0.3504 0.044 Uiso 1 1 calc R . .
C76 C 0.8440(18) 0.5755(13) 0.4310(15) 0.038(7) Uiso 1 1 d . . .
H76A H 0.8904 0.5823 0.4066 0.046 Uiso 1 1 calc R . .
C77 C 0.8243(17) 0.5573(13) 0.4966(15) 0.037(7) Uiso 1 1 d . . .
H77A H 0.8540 0.5547 0.5182 0.045 Uiso 1 1 calc R . .
C78 C 0.7594(15) 0.5424(12) 0.5320(14) 0.027(6) Uiso 1 1 d . . .
H78A H 0.7437 0.5299 0.5784 0.033 Uiso 1 1 calc R . .
C79 C 0.6049(18) 0.5300(15) 0.6297(16) 0.040(8) Uiso 1 1 d . . .
C80 C 0.5932(19) 0.4820(16) 0.6745(17) 0.051(9) Uiso 1 1 d . . .
H80A H 0.6012 0.4407 0.6566 0.061 Uiso 1 1 calc R . .
C81 C 0.570(2) 0.4893(19) 0.745(2) 0.073(11) Uiso 1 1 d . . .
H81A H 0.5670 0.4535 0.7739 0.088 Uiso 1 1 calc R . .
C82 C 0.552(2) 0.5552(17) 0.770(2) 0.064(10) Uiso 1 1 d . . .
H82A H 0.5311 0.5645 0.8184 0.076 Uiso 1 1 calc R . .
C83 C 0.562(2) 0.6004(17) 0.7307(18) 0.055(9) Uiso 1 1 d . . .
H83A H 0.5518 0.6420 0.7496 0.066 Uiso 1 1 calc R . .
C84 C 0.5873(17) 0.5921(15) 0.6615(16) 0.041(8) Uiso 1 1 d . . .
H84A H 0.5934 0.6283 0.6336 0.050 Uiso 1 1 calc R . .
C85 C 0.6888(14) 0.4277(12) 0.5194(13) 0.022(6) Uiso 1 1 d . . .
C86 C 0.6491(15) 0.3900(12) 0.5331(13) 0.024(6) Uiso 1 1 d . . .
H86A H 0.5946 0.4126 0.5512 0.029 Uiso 1 1 calc R . .
C87 C 0.6841(17) 0.3167(13) 0.5220(14) 0.035(7) Uiso 1 1 d . . .
H87A H 0.6549 0.2903 0.5361 0.043 Uiso 1 1 calc R . .
C88 C 0.7622(18) 0.2896(15) 0.4897(15) 0.043(8) Uiso 1 1 d . . .
H88A H 0.7884 0.2426 0.4755 0.051 Uiso 1 1 calc R . .
C89 C 0.808(3) 0.3249(19) 0.475(2) 0.078(12) Uiso 1 1 d . . .
H89A H 0.8618 0.3014 0.4593 0.094 Uiso 1 1 calc R . .
C90 C 0.7713(16) 0.3969(13) 0.4856(14) 0.034(7) Uiso 1 1 d . . .
H90A H 0.8008 0.4232 0.4705 0.041 Uiso 1 1 calc R . .
C91 C 0.5283(15) 0.7018(12) 0.5205(14) 0.024(6) Uiso 1 1 d . . .
C92 C 0.5102(14) 0.6475(11) 0.5505(12) 0.014(6) Uiso 1 1 d . . .
C93 C 0.4473(16) 0.6563(14) 0.6251(14) 0.034(7) Uiso 1 1 d . . .
H93A H 0.4329 0.6203 0.6463 0.041 Uiso 1 1 calc R . .
C94 C 0.4130(18) 0.7167(14) 0.6599(16) 0.037(7) Uiso 1 1 d . . .
H94A H 0.3745 0.7228 0.7071 0.045 Uiso 1 1 calc R . .
C95 C 0.4300(19) 0.7686(16) 0.6316(17) 0.049(9) Uiso 1 1 d . . .
H95A H 0.4009 0.8104 0.6593 0.059 Uiso 1 1 calc R . .
C96 C 0.4863(15) 0.7662(13) 0.5657(14) 0.028(6) Uiso 1 1 d . . .
H96A H 0.4985 0.8041 0.5490 0.033 Uiso 1 1 calc R . .
C97 C 0.6479(10) 0.7435(8) 0.4305(9) 0.022(6) Uiso 1 1 d G . .
C98 C 0.6797(11) 0.7274(8) 0.4753(8) 0.036(7) Uiso 1 1 d G . .
H98 H 0.6735 0.6928 0.5057 0.044 Uiso 1 1 calc R . .
C99 C 0.7206(11) 0.7619(9) 0.4757(9) 0.042(8) Uiso 1 1 d G . .
H99 H 0.7424 0.7508 0.5064 0.050 Uiso 1 1 calc R . .
C100 C 0.7297(11) 0.8125(9) 0.4313(10) 0.049(8) Uiso 1 1 d G . .
H100 H 0.7576 0.8361 0.4315 0.059 Uiso 1 1 calc R . .
C101 C 0.6978(11) 0.8287(8) 0.3864(9) 0.043(8) Uiso 1 1 d G . .
H101 H 0.7040 0.8633 0.3561 0.052 Uiso 1 1 calc R . .
C102 C 0.6570(10) 0.7942(8) 0.3861(8) 0.028(6) Uiso 1 1 d G . .
H102 H 0.6352 0.8052 0.3554 0.033 Uiso 1 1 calc R . .
C103 C 0.5396(17) 0.7434(14) 0.3883(16) 0.039(7) Uiso 1 1 d . . .
C105 C 0.425(2) 0.8086(16) 0.3865(18) 0.055(9) Uiso 1 1 d . . .
H10E H 0.3705 0.8355 0.4093 0.067 Uiso 1 1 calc R . .
C106 C 0.4630(18) 0.8056(14) 0.3150(16) 0.042(8) Uiso 1 1 d . . .
H10F H 0.4347 0.8254 0.2900 0.051 Uiso 1 1 calc R . .
C107 C 0.5420(19) 0.7740(15) 0.2801(17) 0.044(8) Uiso 1 1 d . . .
H10G H 0.5703 0.7742 0.2312 0.053 Uiso 1 1 calc R . .
C108 C 0.5770(18) 0.7431(14) 0.3179(15) 0.039(7) Uiso 1 1 d . . .
H10H H 0.6317 0.7192 0.2944 0.046 Uiso 1 1 calc R . .
C109 C 0.6653(16) 0.2160(13) 0.1303(16) 0.026(7) Uiso 1 1 d . . .
C110 C 0.6069(17) 0.2816(14) 0.1248(15) 0.034(7) Uiso 1 1 d . . .
C111 C 0.6206(16) 0.3230(12) 0.0731(14) 0.025(6) Uiso 1 1 d . . .
H11B H 0.6713 0.3095 0.0347 0.029 Uiso 1 1 calc R . .
C112 C 0.5619(17) 0.3855(14) 0.0744(15) 0.033(7) Uiso 1 1 d . . .
H11C H 0.5735 0.4159 0.0400 0.039 Uiso 1 1 calc R . .
C113 C 0.4833(17) 0.4024(14) 0.1298(16) 0.035(7) Uiso 1 1 d . . .
C114 C 0.4658(19) 0.3587(14) 0.1791(16) 0.041(8) Uiso 1 1 d . . .
H11D H 0.4136 0.3695 0.2133 0.050 Uiso 1 1 calc R . .
C115 C 0.5270(19) 0.2959(15) 0.1792(17) 0.045(8) Uiso 1 1 d . . .
H11E H 0.5160 0.2650 0.2132 0.053 Uiso 1 1 calc R . .
C116 C 0.4183(16) 0.4702(13) 0.1332(14) 0.022(6) Uiso 1 1 d . . .
C117 C 0.7660(17) 0.2113(14) 0.2181(16) 0.029(7) Uiso 1 1 d . . .
C118 C 0.7454(18) 0.2743(14) 0.2591(16) 0.035(8) Uiso 1 1 d . . .
C119 C 0.6909(17) 0.2887(14) 0.3282(15) 0.032(7) Uiso 1 1 d . . .
H11F H 0.6668 0.2586 0.3503 0.039 Uiso 1 1 calc R . .
C120 C 0.6702(19) 0.3450(15) 0.3660(17) 0.039(8) Uiso 1 1 d . . .
H12B H 0.6327 0.3538 0.4137 0.047 Uiso 1 1 calc R . .
C121 C 0.7037(17) 0.3868(14) 0.3343(15) 0.033(7) Uiso 1 1 d . . .
C122 C 0.7615(17) 0.3732(13) 0.2645(14) 0.029(7) Uiso 1 1 d . . .
H12C H 0.7892 0.4009 0.2449 0.035 Uiso 1 1 calc R . .
C123 C 0.7775(19) 0.3224(15) 0.2266(17) 0.042(8) Uiso 1 1 d . . .
H12D H 0.8101 0.3176 0.1778 0.050 Uiso 1 1 calc R . .
C124 C 0.6778(16) 0.4512(13) 0.3756(14) 0.023(6) Uiso 1 1 d . . .
C125 C 0.3627(19) 0.6180(16) 0.2255(18) 0.040(8) Uiso 1 1 d . . .
C126 C 0.4073(14) 0.6155(11) 0.2643(13) 0.018(6) Uiso 1 1 d . . .
C127 C 0.3807(19) 0.5979(14) 0.3327(16) 0.041(8) Uiso 1 1 d . . .
H12E H 0.3372 0.5868 0.3543 0.049 Uiso 1 1 calc R . .
C128 C 0.4186(17) 0.5970(13) 0.3684(15) 0.032(7) Uiso 1 1 d . . .
H12F H 0.3990 0.5874 0.4157 0.039 Uiso 1 1 calc R . .
C129 C 0.4838(15) 0.6096(12) 0.3377(13) 0.021(6) Uiso 1 1 d . . .
C130 C 0.5094(18) 0.6285(14) 0.2690(15) 0.037(7) Uiso 1 1 d . . .
H13A H 0.5537 0.6384 0.2472 0.045 Uiso 1 1 calc R . .
C131 C 0.4696(17) 0.6328(13) 0.2327(15) 0.035(7) Uiso 1 1 d . . .
H13B H 0.4853 0.6473 0.1872 0.042 Uiso 1 1 calc R . .
C132 C 0.5278(16) 0.6045(13) 0.3732(15) 0.024(6) Uiso 1 1 d . . .
C133 C 0.562(3) 0.184(2) 0.342(3) 0.117(18) Uiso 1 1 d . . .
H13E H 0.5227 0.1868 0.3905 0.176 Uiso 1 1 calc R . .
H13F H 0.5387 0.1905 0.3116 0.176 Uiso 1 1 calc R . .
H13G H 0.5802 0.2192 0.3365 0.176 Uiso 1 1 calc R . .
C138 C 0.973(2) 0.1417(16) -0.0368(17) 0.050(9) Uiso 1 1 d . . .
H13C H 1.0015 0.0956 -0.0328 0.060 Uiso 1 1 calc R . .
C139 C 1.010(2) 0.1780(17) -0.0867(18) 0.056(9) Uiso 1 1 d . . .
H13D H 1.0643 0.1561 -0.1169 0.067 Uiso 1 1 calc R . .
C140 C 0.971(3) 0.245(2) -0.094(2) 0.086(13) Uiso 1 1 d . . .
H14B H 0.9972 0.2697 -0.1258 0.103 Uiso 1 1 calc R . .
C141 C 0.898(3) 0.271(2) -0.056(2) 0.084(13) Uiso 1 1 d . . .
H14C H 0.8683 0.3141 -0.0652 0.101 Uiso 1 1 calc R . .
C142 C 0.861(2) 0.2381(17) 0.0005(18) 0.057(9) Uiso 1 1 d . . .
H14D H 0.8097 0.2625 0.0354 0.068 Uiso 1 1 calc R . .
C143 C 0.261(3) 0.487(2) 0.343(3) 0.107(17) Uiso 1 1 d . . .
H14G H 0.2361 0.4656 0.3838 0.161 Uiso 1 1 calc R . .
H14H H 0.2670 0.5238 0.3569 0.161 Uiso 1 1 calc R . .
H14I H 0.3118 0.4536 0.3106 0.161 Uiso 1 1 calc R . .
C148 C 0.5164(18) 0.6119(14) 0.0300(17) 0.041(8) Uiso 1 1 d . . .
H14E H 0.5111 0.5964 0.0739 0.049 Uiso 1 1 calc R . .
C149 C 0.583(3) 0.6156(19) -0.014(2) 0.078(12) Uiso 1 1 d . . .
H14F H 0.6199 0.6059 0.0013 0.094 Uiso 1 1 calc R . .
C150 C 0.599(2) 0.6323(18) -0.078(2) 0.068(11) Uiso 1 1 d . . .
H15B H 0.6479 0.6319 -0.1119 0.082 Uiso 1 1 calc R . .
C151 C 0.538(2) 0.6501(17) -0.090(2) 0.063(10) Uiso 1 1 d . . .
H15C H 0.5428 0.6679 -0.1333 0.076 Uiso 1 1 calc R . .
C152 C 0.473(2) 0.6441(17) -0.0459(19) 0.060(10) Uiso 1 1 d . . .
H15D H 0.4355 0.6519 -0.0606 0.072 Uiso 1 1 calc R . .
C157 C 0.450(3) 0.477(2) 0.536(2) 0.078(13) Uiso 1 1 d . . .
H15G H 0.4063 0.4679 0.5719 0.117 Uiso 1 1 calc R . .
H15H H 0.4979 0.4357 0.5221 0.117 Uiso 1 1 calc R . .
H15I H 0.4419 0.4932 0.4961 0.117 Uiso 1 1 calc R . .
C158 C 0.7863(19) 0.6399(15) 0.2562(17) 0.042(8) Uiso 1 1 d . . .
H15E H 0.7766 0.6708 0.2893 0.050 Uiso 1 1 calc R . .
C159 C 0.8309(19) 0.6413(16) 0.1946(18) 0.046(9) Uiso 1 1 d . . .
H15F H 0.8493 0.6758 0.1840 0.056 Uiso 1 1 calc R . .
C160 C 0.856(2) 0.5987(18) 0.141(2) 0.068(11) Uiso 1 1 d . . .
H16B H 0.8960 0.5974 0.0953 0.081 Uiso 1 1 calc R . .
C162 C 0.7622(18) 0.5584(15) 0.2312(16) 0.044(8) Uiso 1 1 d . . .
H16C H 0.7337 0.5315 0.2439 0.052 Uiso 1 1 calc R . .
C161 C 0.815(2) 0.5546(17) 0.1612(19) 0.064(10) Uiso 1 1 d . . .
H16D H 0.8235 0.5246 0.1279 0.077 Uiso 1 1 calc R . .
Rh7 Rh 0.15339(13) 0.13960(10) 0.48809(12) 0.0275(6) Uani 1 1 d . . .
Rh8 Rh 0.24136(13) 0.18161(10) 0.38462(12) 0.0271(6) Uani 1 1 d . . .
Rh9 Rh 0.44231(13) 0.14125(10) 0.78135(12) 0.0249(6) Uani 1 1 d . . .
Rh10 Rh 0.53863(13) 0.17119(10) 0.67247(12) 0.0251(6) Uani 1 1 d . . .
Rh11 Rh -0.03918(13) 0.61743(10) 0.78036(12) 0.0282(6) Uani 1 1 d . . .
Rh12 Rh 0.06273(13) 0.64552(10) 0.67646(12) 0.0265(6) Uani 1 1 d . . .
P7 P 0.0711(5) 0.1813(4) 0.4453(4) 0.031(2) Uani 1 1 d . . .
P8 P 0.3101(4) 0.0765(3) 0.3391(4) 0.0290(18) Uani 1 1 d . . .
P9 P 0.5383(5) 0.0391(3) 0.7610(4) 0.031(2) Uani 1 1 d . . .
P10 P 0.5492(4) 0.2251(3) 0.7415(4) 0.0275(18) Uani 1 1 d . . .
P11 P -0.0260(5) 0.6765(4) 0.8435(4) 0.036(2) Uani 1 1 d . . .
P12 P -0.0310(5) 0.7229(4) 0.6578(4) 0.035(2) Uani 1 1 d . . .
O13 O 0.4073(12) 0.1232(9) 0.7127(11) 0.039(5) Uani 1 1 d . . .
O14 O 0.5181(11) 0.1180(8) 0.6131(9) 0.030(5) Uani 1 1 d . . .
O15 O 0.2408(11) 0.1023(9) 0.5197(9) 0.031(4) Uiso 1 1 d . . .
O16 O 0.2967(12) 0.1688(9) 0.4457(10) 0.040(5) Uiso 1 1 d . . .
O17 O 0.1139(11) 0.2386(9) 0.5385(10) 0.038(5) Uani 1 1 d . . .
O18 O 0.1683(11) 0.2816(8) 0.4391(10) 0.029(5) Uani 1 1 d . . .
O19 O -0.0363(11) 0.5575(8) 0.7077(9) 0.033(5) Uani 1 1 d . . .
O20 O 0.0749(12) 0.5627(9) 0.6241(10) 0.037(5) Uani 1 1 d . . .
O21 O 0.3627(10) 0.2440(10) 0.7882(10) 0.037(5) Uani 1 1 d . . .
O22 O 0.4400(11) 0.2528(8) 0.6777(9) 0.029(5) Uani 1 1 d . . .
O23 O 0.0574(10) 0.5278(8) 0.7757(9) 0.023(4) Uiso 1 1 d . . .
O24 O 0.1452(11) 0.5676(9) 0.7023(10) 0.029(5) Uani 1 1 d . . .
N7 N 0.0780(15) 0.1230(12) 0.5974(13) 0.043(7) Uiso 1 1 d . . .
O28 O 0.3150(13) 0.2450(11) 0.3111(11) 0.051(6) Uani 1 1 d . . .
N9 N 0.3394(14) 0.1245(12) 0.8618(13) 0.034(6) Uiso 1 1 d . . .
O29 O 0.6070(13) 0.2026(9) 0.5551(12) 0.050(6) Uani 1 1 d . . .
O30 O 0.1843(12) 0.6371(10) 0.5777(10) 0.049(6) Uani 1 1 d . . .
C201 C 0.1141(16) 0.1950(13) 0.3562(14) 0.028(7) Uiso 1 1 d . . .
C202 C 0.1859(15) 0.2005(12) 0.3300(14) 0.024(6) Uiso 1 1 d . . .
C203 C 0.220(2) 0.2192(15) 0.2570(17) 0.051(9) Uiso 1 1 d . . .
H20A H 0.2697 0.2202 0.2358 0.061 Uiso 1 1 calc R . .
C204 C 0.1807(18) 0.2342(14) 0.2225(17) 0.043(8) Uiso 1 1 d . . .
H20B H 0.2019 0.2474 0.1766 0.052 Uiso 1 1 calc R . .
C205 C 0.111(2) 0.2312(19) 0.250(2) 0.078(12) Uiso 1 1 d . . .
H20C H 0.0847 0.2417 0.2231 0.093 Uiso 1 1 calc R . .
C206 C 0.076(2) 0.2136(14) 0.3166(17) 0.047(8) Uiso 1 1 d . . .
H20D H 0.0262 0.2141 0.3354 0.056 Uiso 1 1 calc R . .
C207 C 0.0147(16) 0.1406(13) 0.4497(14) 0.030(7) Uiso 1 1 d . . .
C208 C 0.0553(19) 0.0776(14) 0.4039(16) 0.044(8) Uiso 1 1 d . . .
H20E H 0.1092 0.0627 0.3731 0.052 Uiso 1 1 calc R . .
C209 C 0.0202(18) 0.0419(15) 0.4040(16) 0.042(8) Uiso 1 1 d . . .
H20F H 0.0489 0.0025 0.3726 0.050 Uiso 1 1 calc R . .
C210 C -0.0545(18) 0.0589(15) 0.4468(16) 0.044(8) Uiso 1 1 d . . .
H21B H -0.0790 0.0330 0.4442 0.053 Uiso 1 1 calc R . .
C211 C -0.098(2) 0.1153(18) 0.496(2) 0.070(11) Uiso 1 1 d . . .
H21C H -0.1513 0.1275 0.5282 0.084 Uiso 1 1 calc R . .
C212 C -0.0561(17) 0.1544(14) 0.4956(15) 0.033(7) Uiso 1 1 d . . .
H21D H -0.0823 0.1908 0.5301 0.040 Uiso 1 1 calc R . .
C213 C -0.0023(18) 0.2655(14) 0.4889(15) 0.039(7) Uiso 1 1 d . . .
C214 C -0.0083(18) 0.3242(14) 0.4519(17) 0.044(8) Uiso 1 1 d . . .
H21E H 0.0239 0.3226 0.4034 0.052 Uiso 1 1 calc R . .
C215 C -0.0684(17) 0.3877(14) 0.4946(16) 0.041(8) Uiso 1 1 d . . .
H21F H -0.0800 0.4279 0.4719 0.049 Uiso 1 1 calc R . .
C216 C -0.1071(17) 0.3913(14) 0.5631(15) 0.038(7) Uiso 1 1 d . . .
H21G H -0.1409 0.4348 0.5875 0.046 Uiso 1 1 calc R . .
C217 C -0.1013(19) 0.3354(15) 0.6017(17) 0.046(8) Uiso 1 1 d . . .
H21H H -0.1309 0.3399 0.6509 0.055 Uiso 1 1 calc R . .
C218 C -0.0468(19) 0.2685(16) 0.5625(17) 0.052(9) Uiso 1 1 d . . .
H21I H -0.0416 0.2283 0.5859 0.062 Uiso 1 1 calc R . .
C219 C 0.2593(13) 0.0228(10) 0.3759(11) 0.008(5) Uiso 1 1 d . . .
C220 C 0.1932(16) 0.0491(13) 0.4440(14) 0.024(7) Uiso 1 1 d . . .
C221 C 0.1606(16) -0.0023(12) 0.4789(14) 0.029(7) Uiso 1 1 d . . .
H22B H 0.1205 0.0081 0.5257 0.035 Uiso 1 1 calc R . .
C222 C 0.1864(17) -0.0633(14) 0.4458(15) 0.039(8) Uiso 1 1 d . . .
H22C H 0.1652 -0.0950 0.4691 0.047 Uiso 1 1 calc R . .
C223 C 0.2438(16) -0.0774(13) 0.3782(14) 0.032(7) Uiso 1 1 d . . .
H22D H 0.2591 -0.1185 0.3546 0.039 Uiso 1 1 calc R . .
C224 C 0.2801(17) -0.0374(13) 0.3428(15) 0.033(7) Uiso 1 1 d . . .
H22E H 0.3193 -0.0502 0.2958 0.040 Uiso 1 1 calc R . .
C225 C 0.3943(17) 0.0347(13) 0.3554(14) 0.033(7) Uiso 1 1 d . . .
C226 C 0.4027(19) -0.0232(14) 0.3899(16) 0.045(8) Uiso 1 1 d . . .
H22F H 0.3673 -0.0433 0.4034 0.053 Uiso 1 1 calc R . .
C227 C 0.466(2) -0.0520(16) 0.4048(17) 0.055(9) Uiso 1 1 d . . .
H22G H 0.4733 -0.0919 0.4285 0.066 Uiso 1 1 calc R . .
C228 C 0.516(2) -0.0209(16) 0.3842(17) 0.054(9) Uiso 1 1 d . . .
H22H H 0.5588 -0.0414 0.3929 0.065 Uiso 1 1 calc R . .
C229 C 0.5067(16) 0.0360(13) 0.3529(13) 0.029(7) Uiso 1 1 d . . .
H22I H 0.5418 0.0563 0.3403 0.035 Uiso 1 1 calc R . .
C230 C 0.4450(17) 0.0651(15) 0.3390(15) 0.039(8) Uiso 1 1 d . . .
H23B H 0.4368 0.1066 0.3180 0.047 Uiso 1 1 calc R . .
C231 C 0.3552(16) 0.0548(13) 0.2444(14) 0.027(6) Uiso 1 1 d . . .
C232 C 0.4298(19) 0.0303(14) 0.2023(16) 0.044(8) Uiso 1 1 d . . .
H23C H 0.4633 0.0239 0.2210 0.053 Uiso 1 1 calc R . .
C233 C 0.464(2) 0.0127(16) 0.1301(18) 0.056(9) Uiso 1 1 d . . .
H23D H 0.5182 -0.0078 0.1014 0.067 Uiso 1 1 calc R . .
C234 C 0.414(2) 0.0264(16) 0.1048(19) 0.060(10) Uiso 1 1 d . . .
H23E H 0.4345 0.0178 0.0563 0.072 Uiso 1 1 calc R . .
C235 C 0.3364(18) 0.0525(14) 0.1466(16) 0.044(8) Uiso 1 1 d . . .
H23F H 0.3026 0.0613 0.1276 0.052 Uiso 1 1 calc R . .
C236 C 0.307(2) 0.0659(16) 0.2165(18) 0.057(9) Uiso 1 1 d . . .
H23G H 0.2525 0.0829 0.2459 0.068 Uiso 1 1 calc R . .
C237 C 0.6347(17) 0.0383(14) 0.7032(15) 0.034(7) Uiso 1 1 d . . .
C238 C 0.6387(17) 0.0874(13) 0.6643(15) 0.031(7) Uiso 1 1 d . . .
C239 C 0.7104(17) 0.0875(15) 0.6145(15) 0.040(8) Uiso 1 1 d . . .
H23H H 0.7135 0.1240 0.5863 0.049 Uiso 1 1 calc R . .
C240 C 0.7742(19) 0.0341(14) 0.6084(16) 0.046(8) Uiso 1 1 d . . .
H24B H 0.8239 0.0292 0.5722 0.055 Uiso 1 1 calc R . .
C241 C 0.766(2) -0.0133(16) 0.6556(17) 0.051(9) Uiso 1 1 d . . .
H24C H 0.8114 -0.0477 0.6553 0.061 Uiso 1 1 calc R . .
C242 C 0.6993(17) -0.0143(14) 0.7011(15) 0.038(7) Uiso 1 1 d . . .
H24D H 0.6960 -0.0496 0.7310 0.046 Uiso 1 1 calc R . .
C243 C 0.5467(17) -0.0082(13) 0.8353(15) 0.032(7) Uiso 1 1 d . . .
C244 C 0.5822(16) 0.0120(13) 0.8634(14) 0.031(7) Uiso 1 1 d . . .
H24E H 0.5967 0.0487 0.8465 0.038 Uiso 1 1 calc R . .
C245 C 0.5951(19) -0.0225(15) 0.9155(16) 0.050(9) Uiso 1 1 d . . .
H24F H 0.6206 -0.0116 0.9346 0.060 Uiso 1 1 calc R . .
C246 C 0.5699(18) -0.0741(15) 0.9400(16) 0.045(8) Uiso 1 1 d . . .
H24G H 0.5767 -0.0979 0.9773 0.054 Uiso 1 1 calc R . .
C247 C 0.5367(18) -0.0902(15) 0.9120(16) 0.044(8) Uiso 1 1 d . . .
H24H H 0.5198 -0.1254 0.9297 0.053 Uiso 1 1 calc R . .
C248 C 0.5260(18) -0.0588(14) 0.8594(16) 0.043(8) Uiso 1 1 d . . .
H24I H 0.5035 -0.0728 0.8393 0.052 Uiso 1 1 calc R . .
C249 C 0.5334(18) -0.0247(15) 0.7164(16) 0.042(8) Uiso 1 1 d . . .
C250 C 0.599(3) -0.061(2) 0.657(2) 0.087(13) Uiso 1 1 d . . .
H25A H 0.6457 -0.0549 0.6382 0.104 Uiso 1 1 calc R . .
C251 C 0.591(3) -0.112(3) 0.625(3) 0.121(18) Uiso 1 1 d . . .
H25B H 0.6352 -0.1463 0.5902 0.145 Uiso 1 1 calc R . .
C252 C 0.519(3) -0.109(2) 0.645(2) 0.082(12) Uiso 1 1 d . . .
H25C H 0.5142 -0.1373 0.6198 0.098 Uiso 1 1 calc R . .
C253 C 0.452(2) -0.0664(17) 0.7021(19) 0.064(10) Uiso 1 1 d . . .
H25D H 0.4028 -0.0666 0.7164 0.077 Uiso 1 1 calc R . .
C254 C 0.4593(19) -0.0226(15) 0.7377(17) 0.045(8) Uiso 1 1 d . . .
H25E H 0.4149 0.0079 0.7756 0.054 Uiso 1 1 calc R . .
C255 C 0.5192(15) 0.1991(11) 0.8267(13) 0.019(6) Uiso 1 1 d . . .
C256 C 0.4688(15) 0.1670(12) 0.8468(13) 0.015(6) Uiso 1 1 d . . .
C257 C 0.4380(16) 0.1520(13) 0.9176(14) 0.029(7) Uiso 1 1 d . . .
H25F H 0.4052 0.1289 0.9326 0.035 Uiso 1 1 calc R . .
C258 C 0.4537(18) 0.1699(14) 0.9680(16) 0.040(8) Uiso 1 1 d . . .
H25G H 0.4302 0.1617 1.0156 0.048 Uiso 1 1 calc R . .
C259 C 0.5032(17) 0.1988(13) 0.9429(15) 0.039(7) Uiso 1 1 d . . .
H25H H 0.5140 0.2117 0.9748 0.047 Uiso 1 1 calc R . .
C260 C 0.5410(18) 0.2120(14) 0.8736(15) 0.039(8) Uiso 1 1 d . . .
H26B H 0.5795 0.2288 0.8584 0.047 Uiso 1 1 calc R . .
C261 C 0.6432(17) 0.2229(14) 0.7176(15) 0.035(7) Uiso 1 1 d . . .
C262 C 0.6651(18) 0.2745(15) 0.6879(15) 0.044(8) Uiso 1 1 d . . .
H26C H 0.6297 0.3134 0.6787 0.052 Uiso 1 1 calc R . .
C263 C 0.740(2) 0.2722(17) 0.6699(18) 0.058(9) Uiso 1 1 d . . .
H26D H 0.7523 0.3091 0.6492 0.070 Uiso 1 1 calc R . .
C264 C 0.793(2) 0.2164(15) 0.6827(16) 0.051(9) Uiso 1 1 d . . .
H26E H 0.8426 0.2133 0.6714 0.061 Uiso 1 1 calc R . .
C266 C 0.6978(19) 0.1670(16) 0.7291(16) 0.049(8) Uiso 1 1 d . . .
H26F H 0.6867 0.1291 0.7483 0.059 Uiso 1 1 calc R . .
C267 C 0.4863(16) 0.3167(13) 0.7565(14) 0.031(7) Uiso 1 1 d . . .
C268 C 0.4939(17) 0.3536(14) 0.6972(15) 0.036(7) Uiso 1 1 d . . .
H26G H 0.5296 0.3313 0.6519 0.043 Uiso 1 1 calc R . .
C269 C 0.4484(17) 0.4231(14) 0.7059(15) 0.037(7) Uiso 1 1 d . . .
H26H H 0.4531 0.4484 0.6666 0.044 Uiso 1 1 calc R . .
C270 C 0.398(2) 0.4540(17) 0.7705(18) 0.055(9) Uiso 1 1 d . . .
H27B H 0.3680 0.5014 0.7755 0.066 Uiso 1 1 calc R . .
C271 C 0.387(2) 0.4186(17) 0.832(2) 0.064(10) Uiso 1 1 d . . .
H27C H 0.3487 0.4408 0.8768 0.077 Uiso 1 1 calc R . .
C272 C 0.436(2) 0.3474(16) 0.8216(18) 0.055(9) Uiso 1 1 d . . .
H27D H 0.4327 0.3220 0.8607 0.066 Uiso 1 1 calc R . .
C273 C 0.0184(16) 0.7316(13) 0.7971(15) 0.029(7) Uiso 1 1 d . . .
C275 C 0.1059(16) 0.7569(13) 0.6844(15) 0.033(7) Uiso 1 1 d . . .
H27E H 0.1356 0.7478 0.6353 0.039 Uiso 1 1 calc R . .
C276 C 0.105(2) 0.8051(17) 0.7157(19) 0.062(10) Uiso 1 1 d . . .
H27F H 0.1328 0.8318 0.6894 0.075 Uiso 1 1 calc R . .
C277 C 0.063(2) 0.8157(16) 0.7891(18) 0.055(9) Uiso 1 1 d . . .
H27G H 0.0634 0.8490 0.8118 0.066 Uiso 1 1 calc R . .
C278 C 0.0213(17) 0.7805(14) 0.8275(16) 0.038(7) Uiso 1 1 d . . .
H27H H -0.0064 0.7893 0.8767 0.046 Uiso 1 1 calc R . .
C279 C 0.0367(18) 0.6176(14) 0.8810(15) 0.039(7) Uiso 1 1 d . . .
C280 C 0.0170(19) 0.5682(14) 0.9186(16) 0.044(8) Uiso 1 1 d . . .
H28B H -0.0276 0.5635 0.9256 0.053 Uiso 1 1 calc R . .
C281 C 0.064(2) 0.5243(17) 0.9470(18) 0.058(10) Uiso 1 1 d . . .
H28C H 0.0481 0.4932 0.9784 0.070 Uiso 1 1 calc R . .
C282 C 0.135(2) 0.5261(17) 0.9293(18) 0.061(10) Uiso 1 1 d . . .
H28D H 0.1697 0.4917 0.9430 0.073 Uiso 1 1 calc R . .
C283 C 0.155(2) 0.5766(15) 0.8925(17) 0.050(9) Uiso 1 1 d . . .
H28E H 0.2005 0.5804 0.8845 0.061 Uiso 1 1 calc R . .
C284 C 0.1054(18) 0.6223(15) 0.8672(16) 0.043(8) Uiso 1 1 d . . .
H28F H 0.1182 0.6569 0.8404 0.052 Uiso 1 1 calc R . .
C285 C -0.1135(17) 0.7334(14) 0.9178(15) 0.033(7) Uiso 1 1 d . . .
C286 C -0.1373(19) 0.7197(16) 0.9841(17) 0.051(9) Uiso 1 1 d . . .
H28G H -0.1055 0.6777 0.9930 0.061 Uiso 1 1 calc R . .
C287 C -0.206(2) 0.7620(17) 1.0436(19) 0.060(10) Uiso 1 1 d . . .
H28H H -0.2197 0.7494 1.0898 0.072 Uiso 1 1 calc R . .
C288 C -0.250(2) 0.8214(17) 1.0285(19) 0.063(10) Uiso 1 1 d . . .
H28I H -0.2957 0.8525 1.0651 0.076 Uiso 1 1 calc R . .
C289 C -0.229(2) 0.8371(18) 0.9595(19) 0.062(10) Uiso 1 1 d . . .
H28J H -0.2612 0.8782 0.9500 0.075 Uiso 1 1 calc R . .
C290 C -0.1604(18) 0.7929(14) 0.9039(16) 0.042(8) Uiso 1 1 d . . .
H29B H -0.1467 0.8042 0.8574 0.051 Uiso 1 1 calc R . .
C291 C -0.1238(17) 0.7415(14) 0.7314(15) 0.037(7) Uiso 1 1 d . . .
C292 C -0.1330(16) 0.7008(13) 0.7821(14) 0.025(7) Uiso 1 1 d . . .
C293 C -0.2052(19) 0.7088(16) 0.8350(17) 0.049(9) Uiso 1 1 d . . .
H29C H -0.2116 0.6777 0.8697 0.059 Uiso 1 1 calc R . .
C294 C -0.2714(19) 0.7671(14) 0.8351(16) 0.042(8) Uiso 1 1 d . . .
H29D H -0.3222 0.7729 0.8695 0.051 Uiso 1 1 calc R . .
C295 C -0.2628(17) 0.8108(14) 0.7899(14) 0.036(7) Uiso 1 1 d . . .
H29E H -0.3072 0.8493 0.7931 0.043 Uiso 1 1 calc R . .
C296 C -0.1869(16) 0.8026(13) 0.7340(14) 0.030(7) Uiso 1 1 d . . .
H29F H -0.1796 0.8354 0.7014 0.036 Uiso 1 1 calc R . .
C297 C -0.0283(17) 0.8047(13) 0.6281(15) 0.032(7) Uiso 1 1 d . . .
C298 C -0.0480(17) 0.8535(13) 0.6823(15) 0.036(7) Uiso 1 1 d . . .
H29G H -0.0649 0.8451 0.7299 0.043 Uiso 1 1 calc R . .
C299 C -0.0393(17) 0.9132(14) 0.6563(15) 0.039(8) Uiso 1 1 d . . .
H29H H -0.0491 0.9454 0.6882 0.047 Uiso 1 1 calc R . .
C300 C -0.018(2) 0.9282(18) 0.5910(19) 0.064(10) Uiso 1 1 d . . .
H30B H -0.0141 0.9699 0.5778 0.077 Uiso 1 1 calc R . .
C301 C -0.0038(19) 0.8857(15) 0.5444(17) 0.048(8) Uiso 1 1 d . . .
H30C H 0.0098 0.8969 0.4978 0.058 Uiso 1 1 calc R . .
C302 C -0.0084(17) 0.8239(14) 0.5639(16) 0.038(8) Uiso 1 1 d . . .
H30D H 0.0034 0.7936 0.5291 0.046 Uiso 1 1 calc R . .
C303 C -0.0377(17) 0.6894(14) 0.5889(15) 0.038(7) Uiso 1 1 d . . .
C304 C -0.108(2) 0.6911(16) 0.5994(18) 0.055(9) Uiso 1 1 d . . .
H30E H -0.1553 0.7118 0.6406 0.066 Uiso 1 1 calc R . .
C305 C -0.103(2) 0.6596(16) 0.5439(18) 0.059(10) Uiso 1 1 d . . .
H30F H -0.1491 0.6606 0.5476 0.071 Uiso 1 1 calc R . .
C306 C -0.0369(19) 0.6292(15) 0.4873(17) 0.049(8) Uiso 1 1 d . . .
H30G H -0.0362 0.6060 0.4535 0.059 Uiso 1 1 calc R . .
C307 C 0.0311(19) 0.6300(14) 0.4759(17) 0.041(8) Uiso 1 1 d . . .
H30H H 0.0775 0.6097 0.4338 0.049 Uiso 1 1 calc R . .
C308 C 0.0306(18) 0.6607(14) 0.5266(15) 0.042(8) Uiso 1 1 d . . .
H30I H 0.0768 0.6624 0.5193 0.050 Uiso 1 1 calc R . .
C309 C 0.4467(17) 0.1205(13) 0.6473(15) 0.024(7) Uiso 1 1 d . . .
C310 C 0.4125(16) 0.1172(13) 0.6049(14) 0.027(7) Uiso 1 1 d . . .
C311 C 0.3596(17) 0.0907(14) 0.6291(16) 0.037(7) Uiso 1 1 d . . .
H31A H 0.3485 0.0700 0.6716 0.045 Uiso 1 1 calc R . .
C312 C 0.321(2) 0.0935(15) 0.5925(17) 0.048(9) Uiso 1 1 d . . .
H31B H 0.2830 0.0755 0.6115 0.058 Uiso 1 1 calc R . .
C313 C 0.3352(16) 0.1197(13) 0.5334(15) 0.030(7) Uiso 1 1 d . . .
C314 C 0.3948(17) 0.1421(14) 0.5031(16) 0.037(8) Uiso 1 1 d . . .
H31C H 0.4082 0.1600 0.4590 0.045 Uiso 1 1 calc R . .
C315 C 0.4342(17) 0.1370(13) 0.5402(14) 0.030(7) Uiso 1 1 d . . .
H31D H 0.4778 0.1480 0.5187 0.036 Uiso 1 1 calc R . .
C316 C 0.2883(19) 0.1322(15) 0.4963(17) 0.042(8) Uiso 1 1 d . . .
C317 C 0.1312(17) 0.2855(14) 0.5025(17) 0.031(7) Uiso 1 1 d . . .
C318 C 0.1007(16) 0.3497(13) 0.5396(14) 0.026(7) Uiso 1 1 d . . .
C319 C 0.0435(18) 0.3644(15) 0.6092(16) 0.041(8) Uiso 1 1 d . . .
H31E H 0.0240 0.3320 0.6334 0.050 Uiso 1 1 calc R . .
C320 C 0.0135(18) 0.4312(14) 0.6449(16) 0.034(8) Uiso 1 1 d . . .
H32B H -0.0287 0.4440 0.6907 0.041 Uiso 1 1 calc R . .
C321 C 0.0474(16) 0.4728(13) 0.6109(15) 0.028(7) Uiso 1 1 d . . .
C322 C 0.1010(18) 0.4619(15) 0.5413(16) 0.041(8) Uiso 1 1 d . . .
H32C H 0.1196 0.4951 0.5180 0.049 Uiso 1 1 calc R . .
C323 C 0.1277(19) 0.3986(15) 0.5052(17) 0.040(8) Uiso 1 1 d . . .
H32D H 0.1643 0.3900 0.4572 0.048 Uiso 1 1 calc R . .
C324 C 0.0276(16) 0.5365(13) 0.6506(15) 0.023(6) Uiso 1 1 d . . .
C325 C 0.3746(18) 0.2746(14) 0.7359(17) 0.032(7) Uiso 1 1 d . . .
C326 C 0.3062(15) 0.3402(12) 0.7395(14) 0.023(6) Uiso 1 1 d . . .
C327 C 0.2348(16) 0.3551(13) 0.7875(15) 0.029(7) Uiso 1 1 d . . .
H32E H 0.2256 0.3246 0.8224 0.035 Uiso 1 1 calc R . .
C328 C 0.170(2) 0.4141(15) 0.7911(17) 0.045(8) Uiso 1 1 d . . .
H32F H 0.1176 0.4224 0.8245 0.054 Uiso 1 1 calc R . .
C329 C 0.1896(16) 0.4587(13) 0.7404(14) 0.028(7) Uiso 1 1 d . . .
C330 C 0.2637(19) 0.4441(16) 0.6896(17) 0.048(9) Uiso 1 1 d . . .
H33B H 0.2743 0.4757 0.6564 0.057 Uiso 1 1 calc R . .
C331 C 0.3256(18) 0.3816(14) 0.6860(16) 0.038(8) Uiso 1 1 d . . .
H33C H 0.3770 0.3691 0.6493 0.046 Uiso 1 1 calc R . .
C332 C 0.1261(19) 0.5250(16) 0.7399(17) 0.040(8) Uiso 1 1 d . . .
C333 C 0.096(2) 0.1370(15) 0.6425(17) 0.050(9) Uiso 1 1 d . . .
H33D H 0.1364 0.1510 0.6292 0.059 Uiso 1 1 calc R . .
C334 C 0.048(2) 0.1285(19) 0.713(2) 0.077(12) Uiso 1 1 d . . .
H33E H 0.0575 0.1396 0.7464 0.093 Uiso 1 1 calc R . .
C335 C -0.007(2) 0.1083(19) 0.737(2) 0.078(12) Uiso 1 1 d . . .
H33F H -0.0306 0.0992 0.7837 0.094 Uiso 1 1 calc R . .
C336 C -0.028(3) 0.1003(19) 0.689(2) 0.076(12) Uiso 1 1 d . . .
H33G H -0.0723 0.0910 0.7029 0.091 Uiso 1 1 calc R . .
C337 C 0.022(2) 0.1073(18) 0.615(2) 0.061(11) Uiso 1 1 d . . .
H33H H 0.0116 0.0997 0.5806 0.073 Uiso 1 1 calc R . .
C342 C 0.347(2) 0.2694(18) 0.3447(19) 0.062(11) Uiso 1 1 d . . .
H34G H 0.3764 0.2942 0.3121 0.093 Uiso 1 1 calc R . .
H34H H 0.3816 0.2305 0.3576 0.093 Uiso 1 1 calc R . .
H34I H 0.3046 0.2993 0.3864 0.093 Uiso 1 1 calc R . .
C343 C 0.333(2) 0.0787(18) 0.9098(19) 0.063(10) Uiso 1 1 d . . .
H34B H 0.3787 0.0479 0.9122 0.075 Uiso 1 1 calc R . .
C344 C 0.264(2) 0.0747(18) 0.955(2) 0.062(10) Uiso 1 1 d . . .
H34C H 0.2611 0.0456 0.9919 0.074 Uiso 1 1 calc R . .
C345 C 0.202(3) 0.1118(19) 0.948(2) 0.075(12) Uiso 1 1 d . . .
H34D H 0.1553 0.1066 0.9775 0.090 Uiso 1 1 calc R . .
C346 C 0.204(2) 0.1598(16) 0.8962(17) 0.049(9) Uiso 1 1 d . . .
H34E H 0.1589 0.1873 0.8911 0.059 Uiso 1 1 calc R . .
C347 C 0.275(2) 0.1636(17) 0.8536(18) 0.053(9) Uiso 1 1 d . . .
H34F H 0.2795 0.1940 0.8181 0.063 Uiso 1 1 calc R . .
C348 C 0.552(3) 0.253(2) 0.529(3) 0.108(17) Uiso 1 1 d . . .
H34J H 0.5816 0.2646 0.4825 0.162 Uiso 1 1 calc R . .
H34K H 0.5171 0.2937 0.5609 0.162 Uiso 1 1 calc R . .
H34L H 0.5208 0.2319 0.5262 0.162 Uiso 1 1 calc R . .
C265 C 0.769(2) 0.1669(19) 0.712(2) 0.073(11) Uiso 1 1 d . . .
H26I H 0.8036 0.1286 0.7229 0.087 Uiso 1 1 calc R . .
C274 C 0.0607(19) 0.7173(15) 0.7256(17) 0.037(8) Uiso 1 1 d . . .
C353 C 0.228(2) 0.5693(18) 0.532(2) 0.070(11) Uiso 1 1 d . . .
H35G H 0.2769 0.5678 0.4931 0.105 Uiso 1 1 calc R . .
H35H H 0.1959 0.5662 0.5139 0.105 Uiso 1 1 calc R . .
H35I H 0.2385 0.5314 0.5600 0.105 Uiso 1 1 calc R . .
N11 N -0.1054(12) 0.5661(11) 0.8637(11) 0.035(6) Uiso 1 1 d G . .
C354 C -0.1599(14) 0.5911(11) 0.9322(12) 0.078(12) Uiso 1 1 d G . .
H35F H -0.1818 0.6380 0.9454 0.094 Uiso 1 1 calc R . .
C355 C -0.1825(17) 0.5474(18) 0.9814(11) 0.098(15) Uiso 1 1 d G . .
H35C H -0.2198 0.5645 1.0282 0.118 Uiso 1 1 calc R . .
C356 C -0.151(2) 0.4787(16) 0.9621(17) 0.19(3) Uiso 1 1 d G . .
H35D H -0.1660 0.4489 0.9957 0.227 Uiso 1 1 calc R . .
C357 C -0.096(2) 0.4538(10) 0.894(2) 0.15(2) Uiso 1 1 d G . .
H35E H -0.0741 0.4069 0.8804 0.184 Uiso 1 1 calc R . .
C358 C -0.0734(16) 0.4974(12) 0.8444(13) 0.121(18) Uiso 1 1 d G . .
H35J H -0.0361 0.4804 0.7976 0.145 Uiso 1 1 calc R . .
C2S C 0.573(3) 0.767(2) 0.069(3) 0.119(17) Uiso 1 1 d . . .
H2SA H 0.6034 0.7706 0.0189 0.142 Uiso 1 1 calc R . .
H2SB H 0.5293 0.7579 0.0746 0.142 Uiso 1 1 calc R . .
C3S C 0.135(3) -0.004(3) 0.183(3) 0.18(3) Uiso 1 1 d D . .
H3SA H 0.0779 0.0157 0.2128 0.217 Uiso 1 1 calc R . .
H3SB H 0.1494 -0.0422 0.1528 0.217 Uiso 1 1 calc R . .
C4S C 0.822(4) 0.912(3) 0.485(3) 0.16(2) Uiso 1 1 d . . .
H4SA H 0.7842 0.9244 0.4682 0.192 Uiso 1 1 calc R . .
H4SB H 0.8038 0.9492 0.5187 0.192 Uiso 1 1 calc R . .
C5S C 0.4176(18) 0.819(3) 0.884(3) 0.22(4) Uiso 1 1 d D . .
H5SA H 0.4067 0.8079 0.9319 0.263 Uiso 1 1 calc R . .
H5SB H 0.4731 0.8098 0.8555 0.263 Uiso 1 1 calc R . .
C7S C 0.263(3) 0.293(2) -0.040(2) 0.107(16) Uiso 1 1 d . . .
H7SA H 0.3184 0.2653 -0.0726 0.128 Uiso 1 1 calc R . .
H7SB H 0.2345 0.3103 -0.0668 0.128 Uiso 1 1 calc R . .
C10S C 0.355(3) 0.797(3) 0.196(3) 0.117(18) Uiso 1 1 d . . .
O10S O 0.4058(14) 0.7599(11) 0.1347(13) 0.065(7) Uiso 1 1 d . . .
C11S C 0.121(3) 0.393(2) 0.341(2) 0.080(12) Uiso 1 1 d . . .
O11S O 0.206(2) 0.3872(17) 0.2973(19) 0.129(12) Uiso 1 1 d . . .
C12S C 0.289(2) 0.7406(19) 0.496(2) 0.070(11) Uiso 1 1 d . . .
O12S O 0.3394(15) 0.7051(12) 0.5283(13) 0.071(7) Uiso 1 1 d . . .
C13S C 0.771(3) 0.108(2) 0.387(3) 0.095(15) Uiso 1 1 d . . .
O13S O 0.685(2) 0.1125(17) 0.4311(19) 0.128(12) Uiso 1 1 d . . .
C14S C 0.266(2) 0.6254(19) 0.699(2) 0.071(11) Uiso 1 1 d . . .
O14S O 0.3026(15) 0.6172(12) 0.6211(13) 0.073(7) Uiso 1 1 d . . .
C15S C 0.770(3) 0.027(2) 0.843(3) 0.109(16) Uiso 1 1 d . . .
O15S O 0.8261(19) 0.0567(15) 0.8269(16) 0.104(10) Uiso 1 1 d . . .
C16S C 0.611(4) 0.004(3) 0.480(3) 0.14(2) Uiso 1 1 d . . .
O16S O 0.6421(15) 0.0266(12) 0.5112(13) 0.068(7) Uiso 1 1 d . . .
C17S C 0.930(3) 0.406(3) 0.324(3) 0.132(19) Uiso 1 1 d . . .
O17S O 0.8809(17) 0.4300(14) 0.2848(15) 0.089(9) Uiso 1 1 d . . .
C18S C 0.359(4) 0.307(3) 0.140(3) 0.14(2) Uiso 1 1 d . . .
O18S O 0.298(2) 0.3752(16) 0.1664(17) 0.113(11) Uiso 1 1 d . . .
C19S C 0.364(3) 0.901(2) 0.049(2) 0.099(15) Uiso 1 1 d . . .
O19S O 0.418(2) 0.8295(16) 0.0215(17) 0.112(11) Uiso 1 1 d . . .
C20S C 0.239(2) 0.981(2) 0.594(2) 0.069(11) Uiso 1 1 d . . .
O20S O 0.304(3) 0.921(3) 0.573(3) 0.20(2) Uiso 1 1 d . . .
C21S C 0.707(4) 0.219(3) 0.918(3) 0.15(2) Uiso 1 1 d . . .
O21S O 0.767(2) 0.1601(19) 0.9274(19) 0.134(13) Uiso 1 1 d . . .
O22S O 0.978(3) 0.383(2) 0.151(3) 0.201(19) Uiso 1 1 d . . .
O31S O 0.6817(18) 0.6969(14) 0.6501(15) 0.097(9) Uiso 1 1 d . . .
O32S O 0.5974(16) 0.7612(13) 0.7858(14) 0.087(8) Uiso 1 1 d D . .
O33S O 0.814(2) 0.569(2) 0.738(2) 0.155(15) Uiso 1 1 d . . .
O34S O 0.677(3) 0.481(3) 0.140(3) 0.21(2) Uiso 1 1 d . . .
O35S O 0.566(5) 0.437(4) 0.245(5) 0.16(3) Uiso 0.50 1 d P . .
O36S O 0.043(4) 0.353(3) 0.960(3) 0.27(3) Uiso 1 1 d . . .
O37S O 0.219(4) 0.322(3) 0.636(3) 0.26(3) Uiso 1 1 d . . .
O38S O 0.916(3) 0.377(2) 0.074(3) 0.21(2) Uiso 1 1 d . . .
Cl1 Cl 0.9974(8) 0.6728(6) 0.0599(7) 0.097(4) Uiso 1 1 d . . .
C1S C 1.008(3) 0.739(3) 0.020(3) 0.13(2) Uiso 1 1 d . . .
H1SA H 0.9658 0.7626 0.0080 0.156 Uiso 1 1 calc R . .
H1SB H 1.0576 0.7231 -0.0236 0.156 Uiso 1 1 calc R . .
Cl2 Cl 1.0078(9) 0.7967(7) 0.0706(7) 0.118(4) Uiso 1 1 d . . .
Cl3 Cl 0.6328(11) 0.6963(9) 0.0957(10) 0.164(7) Uiso 1 1 d . . .
Cl4 Cl 0.5375(9) 0.8384(7) 0.1101(7) 0.117(4) Uiso 1 1 d . . .
Cl5 Cl 0.1633(10) 0.0589(8) 0.1310(9) 0.145(6) Uiso 1 1 d D . .
Cl6 Cl 0.1809(15) -0.0320(12) 0.2349(13) 0.222(10) Uiso 1 1 d D . .
Cl7 Cl 0.9046(14) 0.9074(11) 0.4189(12) 0.206(9) Uiso 1 1 d . . .
Cl8 Cl 0.8209(8) 0.8401(6) 0.5313(7) 0.110(4) Uiso 1 1 d . . .
Cl9 Cl 0.3898(12) 0.7694(9) 0.8450(10) 0.170(7) Uiso 1 1 d . . .
Cl10 Cl 0.3575(11) 0.9044(9) 0.8816(9) 0.145(6) Uiso 1 1 d . . .
Cl11 Cl 0.2186(18) 0.8882(14) 0.7621(15) 0.123(9) Uiso 0.50 1 d PD . .
C6S C 0.181(4) 0.9761(17) 0.764(5) 0.10(3) Uiso 0.50 1 d PD . .
H6SA H 0.1243 0.9933 0.7955 0.122 Uiso 0.50 1 calc PR . .
H6SB H 0.1874 0.9880 0.7167 0.122 Uiso 0.50 1 calc PR . .
Cl12 Cl 0.2166(17) 1.0220(14) 0.7886(15) 0.118(9) Uiso 0.50 1 d PD . .
Cl13 Cl 0.2244(10) 0.2416(8) 0.0241(9) 0.146(6) Uiso 1 1 d . . .
Cl14 Cl 0.2555(8) 0.3606(7) 0.0028(7) 0.113(4) Uiso 1 1 d . . .

loop_
_atom_site_aniso_label
_atom_site_aniso_U_11
_atom_site_aniso_U_22
_atom_site_aniso_U_33
_atom_site_aniso_U_23
_atom_site_aniso_U_13
_atom_site_aniso_U_12
Rh1 0.0280(14) 0.0114(11) 0.0395(17) -0.0075(10) -0.0204(13) -0.0002(10)
Rh2 0.0272(14) 0.0117(11) 0.0404(16) -0.0080(10) -0.0201(13) 0.0022(10)
Rh3 0.0265(14) 0.0193(12) 0.0335(16) -0.0043(11) -0.0212(13) -0.0024(11)
Rh4 0.0264(14) 0.0179(12) 0.0312(15) -0.0051(10) -0.0215(13) 0.0021(11)
Rh5 0.0318(14) 0.0153(11) 0.0257(15) -0.0046(10) -0.0191(12) -0.0046(11)
Rh6 0.0339(14) 0.0156(11) 0.0282(15) -0.0081(10) -0.0205(12) -0.0032(10)
P1 0.026(4) 0.015(4) 0.045(5) -0.007(3) -0.021(4) 0.003(3)
P2 0.040(5) 0.023(4) 0.049(6) 0.000(4) -0.030(5) -0.005(4)
P3 0.028(4) 0.017(4) 0.038(5) -0.008(3) -0.019(4) 0.003(3)
P4 0.034(5) 0.020(4) 0.038(5) -0.013(3) -0.022(4) 0.004(4)
P5 0.038(5) 0.010(3) 0.039(5) 0.000(3) -0.027(4) -0.004(3)
P6 0.039(5) 0.017(4) 0.049(5) -0.001(3) -0.034(5) -0.007(4)
O1 0.039(13) 0.021(10) 0.032(13) -0.017(9) -0.013(11) -0.005(9)
O2 0.033(12) 0.020(10) 0.051(14) -0.025(9) -0.020(11) 0.008(9)
O3 0.034(8) 0.024(8) 0.045(9) -0.009(6) -0.015(7) -0.018(6)
O4 0.028(12) 0.043(12) 0.043(14) 0.009(10) -0.024(11) -0.016(10)
O6 0.029(12) 0.020(10) 0.057(16) -0.013(9) -0.018(11) 0.011(9)
O7 0.052(14) 0.037(11) 0.041(13) 0.005(9) -0.035(12) -0.030(11)
O8 0.039(12) 0.018(9) 0.044(13) -0.005(8) -0.028(11) -0.013(9)
O9 0.038(12) 0.018(9) 0.032(12) 0.007(8) -0.032(11) -0.005(9)
O10 0.035(12) 0.035(11) 0.030(12) 0.003(9) -0.029(10) -0.004(10)
O11 0.036(12) 0.022(10) 0.054(14) 0.001(9) -0.040(11) 0.001(9)
O12 0.026(11) 0.006(8) 0.022(10) -0.007(7) -0.010(9) 0.001(8)
O25 0.045(14) 0.013(10) 0.071(17) -0.007(10) -0.014(13) 0.000(10)
O26 0.048(14) 0.049(13) 0.053(15) 0.021(11) -0.038(13) -0.027(12)
O27 0.087(18) 0.047(13) 0.040(14) 0.006(10) -0.039(13) -0.051(13)
Rh7 0.0291(14) 0.0217(12) 0.0359(16) -0.0102(10) -0.0204(13) -0.0042(11)
Rh8 0.0292(14) 0.0223(12) 0.0332(16) -0.0116(11) -0.0182(13) -0.0052(11)
Rh9 0.0269(14) 0.0159(12) 0.0318(16) -0.0043(10) -0.0194(13) -0.0003(10)
Rh10 0.0268(14) 0.0147(11) 0.0357(16) -0.0017(11) -0.0213(13) -0.0014(11)
Rh11 0.0357(15) 0.0106(11) 0.0318(15) -0.0090(10) -0.0213(13) 0.0052(11)
Rh12 0.0318(15) 0.0115(11) 0.0322(16) -0.0055(10) -0.0199(13) 0.0022(11)
P7 0.028(4) 0.024(4) 0.044(5) -0.006(4) -0.022(4) -0.005(4)
P8 0.028(4) 0.025(4) 0.039(5) -0.010(3) -0.022(4) -0.004(3)
P9 0.041(5) 0.013(4) 0.032(5) -0.009(3) -0.012(4) -0.008(4)
P10 0.029(4) 0.012(3) 0.044(5) 0.001(3) -0.024(4) -0.003(3)
P11 0.040(5) 0.024(4) 0.040(5) -0.009(4) -0.023(5) -0.002(4)
P12 0.047(5) 0.017(4) 0.043(5) -0.007(3) -0.029(5) -0.002(4)
O13 0.047(14) 0.028(11) 0.050(15) -0.004(10) -0.023(12) -0.020(10)
O14 0.049(13) 0.016(9) 0.040(13) 0.003(8) -0.034(11) -0.011(9)
O17 0.032(12) 0.037(12) 0.034(13) -0.017(10) -0.018(10) 0.003(10)
O18 0.039(12) 0.029(10) 0.030(13) 0.001(9) -0.026(10) -0.012(9)
O19 0.047(13) 0.018(10) 0.027(12) -0.010(8) -0.013(11) -0.009(9)
O20 0.043(13) 0.027(11) 0.045(14) -0.016(9) -0.026(11) -0.004(10)
O21 0.008(10) 0.051(13) 0.038(14) 0.010(11) -0.010(10) -0.002(9)
O22 0.057(14) 0.013(9) 0.032(12) 0.005(8) -0.037(11) -0.010(9)
O24 0.027(11) 0.023(10) 0.043(13) 0.004(9) -0.018(10) -0.013(9)
O28 0.050(15) 0.065(15) 0.052(16) 0.011(12) -0.031(13) -0.030(13)
O29 0.047(14) 0.024(11) 0.075(17) 0.014(11) -0.020(13) -0.024(11)
O30 0.041(14) 0.043(12) 0.036(14) -0.010(10) 0.000(11) -0.013(11)

loop_
_atom_type_symbol
_atom_type_description
_atom_type_scat_dispersion_real
_atom_type_scat_dispersion_imag
_atom_type_scat_source
C C 0.0033 0.0016 'International Tables Vol C Tables 4.2.6.8 and 6.1.1.4'
H H 0.0000 0.0000 'International Tables Vol C Tables 4.2.6.8 and 6.1.1.4'
N N 0.0061 0.0033 'International Tables Vol C Tables 4.2.6.8 and 6.1.1.4'
O O 0.0106 0.0060 'International Tables Vol C Tables 4.2.6.8 and 6.1.1.4'
P P 0.1023 0.0942 'International Tables Vol C Tables 4.2.6.8 and 6.1.1.4'
Rh Rh -1.1178 0.9187 'International Tables Vol C Tables 4.2.6.8 and 6.1.1.4'
Cl Cl 0.1484 0.1585 'International Tables Vol C Tables 4.2.6.8 and 6.1.1.4'

loop_
_geom_angle_atom_site_label_1
_geom_angle_atom_site_label_2
_geom_angle_atom_site_label_3
_geom_angle
_geom_angle_site_symmetry_1
_geom_angle_site_symmetry_3
_geom_angle_publ_flag
C20 Rh1 O1 176.3(9) . . ?
C20 Rh1 O5 93.5(9) . . ?
O1 Rh1 O5 82.9(7) . . ?
C20 Rh1 P1 88.2(7) . . ?
O1 Rh1 P1 95.4(5) . . ?
O5 Rh1 P1 174.0(6) . . ?
C20 Rh1 O25 91.1(9) . . ?
O1 Rh1 O25 88.5(7) . . ?
O5 Rh1 O25 75.6(7) . . ?
P1 Rh1 O25 110.1(5) . . ?
C20 Rh1 Rh2 97.4(8) . . ?
O1 Rh1 Rh2 81.9(6) . . ?
O5 Rh1 Rh2 86.9(5) . . ?
P1 Rh1 Rh2 87.2(2) . . ?
O25 Rh1 Rh2 161.0(4) . . ?
C2 Rh2 O2 88.4(9) . . ?
C2 Rh2 O6 171.2(9) . . ?
O2 Rh2 O6 82.8(7) . . ?
C2 Rh2 N2 96.3(10) . . ?
O2 Rh2 N2 86.9(8) . . ?
O6 Rh2 N2 83.3(8) . . ?
C2 Rh2 P2 93.9(8) . . ?
O2 Rh2 P2 172.1(6) . . ?
O6 Rh2 P2 94.8(5) . . ?
N2 Rh2 P2 100.3(7) . . ?
C2 Rh2 Rh1 95.8(8) . . ?
O2 Rh2 Rh1 87.1(6) . . ?
O6 Rh2 Rh1 83.8(6) . . ?
N2 Rh2 Rh1 166.3(6) . . ?
P2 Rh2 Rh1 85.1(2) . . ?
C56 Rh3 O10 176.1(9) . . ?
C56 Rh3 O3 91.2(9) . . ?
O10 Rh3 O3 85.0(7) . . ?
C56 Rh3 P3 87.9(8) . . ?
O10 Rh3 P3 96.0(5) . . ?
O3 Rh3 P3 173.6(6) . . ?
C56 Rh3 O26 95.2(9) . . ?
O10 Rh3 O26 83.5(7) . . ?
O3 Rh3 O26 80.8(7) . . ?
P3 Rh3 O26 105.5(5) . . ?
C56 Rh3 Rh4 97.5(8) . . ?
O10 Rh3 Rh4 83.0(5) . . ?
O3 Rh3 Rh4 86.4(5) . . ?
P3 Rh3 Rh4 87.5(2) . . ?
O26 Rh3 Rh4 162.1(5) . . ?
C38 Rh4 O4 174.3(10) . . ?
C38 Rh4 O9 91.0(9) . . ?
O4 Rh4 O9 83.3(7) . . ?
C38 Rh4 N4 98.0(10) . . ?
O4 Rh4 N4 81.5(8) . . ?
O9 Rh4 N4 83.4(8) . . ?
C38 Rh4 P4 92.0(8) . . ?
O4 Rh4 P4 93.7(5) . . ?
O9 Rh4 P4 172.6(5) . . ?
N4 Rh4 P4 102.9(6) . . ?
C38 Rh4 Rh3 95.9(9) . . ?
O4 Rh4 Rh3 83.7(5) . . ?
O9 Rh4 Rh3 86.9(5) . . ?
N4 Rh4 Rh3 163.2(6) . . ?
P4 Rh4 Rh3 86.0(2) . . ?
C92 Rh5 O7 174.0(8) . . ?
C92 Rh5 O11 91.0(8) . . ?
O7 Rh5 O11 83.0(7) . . ?
C92 Rh5 P5 89.6(7) . . ?
O7 Rh5 P5 96.5(5) . . ?
O11 Rh5 P5 174.0(6) . . ?
C92 Rh5 O27 94.4(8) . . ?
O7 Rh5 O27 84.2(7) . . ?
O11 Rh5 O27 80.7(7) . . ?
P5 Rh5 O27 105.2(5) . . ?
C92 Rh5 Rh6 97.7(7) . . ?
O7 Rh5 Rh6 82.5(5) . . ?
O11 Rh5 Rh6 86.6(5) . . ?
P5 Rh5 Rh6 87.4(2) . . ?
O27 Rh5 Rh6 162.6(4) . . ?
C74 Rh6 O8 90.3(9) . . ?
C74 Rh6 O12 175.0(9) . . ?
O8 Rh6 O12 85.0(6) . . ?
C74 Rh6 P6 90.8(8) . . ?
O8 Rh6 P6 171.8(6) . . ?
O12 Rh6 P6 93.6(4) . . ?
C74 Rh6 N6 98.4(10) . . ?
O8 Rh6 N6 85.1(8) . . ?
O12 Rh6 N6 82.9(7) . . ?
P6 Rh6 N6 102.8(6) . . ?
C74 Rh6 Rh5 95.3(8) . . ?
O8 Rh6 Rh5 86.0(5) . . ?
O12 Rh6 Rh5 82.7(5) . . ?
P6 Rh6 Rh5 85.8(2) . . ?
N6 Rh6 Rh5 163.7(6) . . ?
C1 P1 C7 101.7(11) . . ?
C1 P1 C13 105.9(13) . . ?
C7 P1 C13 100.3(11) . . ?
C1 P1 Rh1 114.0(9) . . ?
C7 P1 Rh1 122.2(7) . . ?
C13 P1 Rh1 110.9(9) . . ?
C31 P2 C19 105.4(10) . . ?
C31 P2 C25 102.4(10) . . ?
C19 P2 C25 104.8(11) . . ?
C31 P2 Rh2 118.9(7) . . ?
C19 P2 Rh2 113.2(9) . . ?
C25 P2 Rh2 110.7(8) . . ?
C37 P3 C49 103.1(10) . . ?
C37 P3 C43 106.2(12) . . ?
C49 P3 C43 103.5(11) . . ?
C37 P3 Rh3 112.6(9) . . ?
C49 P3 Rh3 118.5(6) . . ?
C43 P3 Rh3 111.8(9) . . ?
C55 P4 C61 102.7(13) . . ?
C55 P4 C67 104.7(13) . . ?
C61 P4 C67 104.0(13) . . ?
C55 P4 Rh4 115.5(10) . . ?
C61 P4 Rh4 119.6(10) . . ?
C67 P4 Rh4 108.9(9) . . ?
C85 P5 C73 104.5(11) . . ?
C85 P5 C79 102.2(12) . . ?
C73 P5 C79 103.7(12) . . ?
C85 P5 Rh5 110.7(8) . . ?
C73 P5 Rh5 113.7(8) . . ?
C79 P5 Rh5 120.3(10) . . ?
C91 P6 C97 104.9(11) . . ?
C91 P6 C103 104.9(13) . . ?
C97 P6 C103 103.4(10) . . ?
C91 P6 Rh6 113.4(9) . . ?
C97 P6 Rh6 118.4(7) . . ?
C103 P6 Rh6 110.5(9) . . ?
C109 O1 Rh1 125.6(19) . . ?
C109 O2 Rh2 115.1(17) . . ?
C116 O3 Rh3 115.9(16) . . ?
C116 O4 Rh4 120.1(17) . . ?
C117 O5 Rh1 116.8(18) . . ?
C117 O6 Rh2 118.2(17) . . ?
C124 O7 Rh5 119.7(16) . . ?
C124 O8 Rh6 117.5(17) . . ?
C125 O9 Rh4 115.3(19) . . ?
C125 O10 Rh3 120.5(18) . . ?
C132 O11 Rh5 116.3(16) . . ?
C132 O12 Rh6 123.6(17) . . ?
C133 O25 Rh1 112(2) . . ?
C138 N2 C142 120(3) . . ?
C138 N2 Rh2 125(2) . . ?
C142 N2 Rh2 116(2) . . ?
C143 O26 Rh3 114(2) . . ?
C148 N4 C152 112(3) . . ?
C148 N4 Rh4 121(2) . . ?
C152 N4 Rh4 127(2) . . ?
C157 O27 Rh5 119(2) . . ?
C162 N6 C158 114(3) . . ?
C162 N6 Rh6 116(2) . . ?
C158 N6 Rh6 130(2) . . ?
C2 C1 C6 121(3) . . ?
C2 C1 P1 116(2) . . ?
C6 C1 P1 123(2) . . ?
C1 C2 C3 117(3) . . ?
C1 C2 Rh2 123(2) . . ?
C3 C2 Rh2 120(2) . . ?
C2 C3 C4 124(3) . . ?
C5 C4 C3 113(3) . . ?
C6 C5 C4 123(3) . . ?
C5 C6 C1 121(3) . . ?
C8 C7 C12 120.0 . . ?
C8 C7 P1 118.4(11) . . ?
C12 C7 P1 121.6(11) . . ?
C9 C8 C7 120.0 . . ?
C8 C9 C10 120.0 . . ?
C11 C10 C9 120.0 . . ?
C12 C11 C10 120.0 . . ?
C11 C12 C7 120.0 . . ?
C14 C13 C18 123(3) . . ?
C14 C13 P1 119(2) . . ?
C18 C13 P1 118(2) . . ?
C105 C014 C103 112(3) . . ?
C13 C14 C15 119(3) . . ?
C14 C15 C16 119(3) . . ?
C17 C16 C15 122(3) . . ?
C16 C17 C18 122(3) . . ?
C17 C18 C13 115(3) . . ?
C20 C19 C24 127(3) . . ?
C20 C19 P2 113.9(19) . . ?
C24 C19 P2 119(2) . . ?
C19 C20 C21 115(2) . . ?
C19 C20 Rh1 125(2) . . ?
C21 C20 Rh1 119.3(19) . . ?
C22 C21 C20 122(3) . . ?
C21 C22 C23 116(3) . . ?
C24 C23 C22 124(4) . . ?
C23 C24 C19 116(3) . . ?
C26 C25 C30 120.0 . . ?
C26 C25 P2 121.5(13) . . ?
C30 C25 P2 118.4(13) . . ?
C27 C26 C25 120.0 . . ?
C26 C27 C28 120.0 . . ?
C27 C28 C29 120.0 . . ?
C30 C29 C28 120.0 . . ?
C29 C30 C25 120.0 . . ?
C32 C31 C36 120.0 . . ?
C32 C31 P2 115.1(10) . . ?
C36 C31 P2 124.9(10) . . ?
C31 C32 C33 120.0 . . ?
C34 C33 C32 120.0 . . ?
C33 C34 C35 120.0 . . ?
C36 C35 C34 120.0 . . ?
C35 C36 C31 120.0 . . ?
C38 C37 C42 120(2) . . ?
C38 C37 P3 117(2) . . ?
C42 C37 P3 122(2) . . ?
C37 C38 C39 118(2) . . ?
C37 C38 Rh4 122(2) . . ?
C39 C38 Rh4 119(2) . . ?
C40 C39 C38 120(3) . . ?
C39 C40 C41 121(3) . . ?
C42 C41 C40 119(3) . . ?
C41 C42 C37 121(3) . . ?
C44 C43 C48 120(3) . . ?
C44 C43 P3 119(2) . . ?
C48 C43 P3 122(2) . . ?
C45 C44 C43 117(3) . . ?
C46 C45 C44 122(3) . . ?
C45 C46 C47 122(3) . . ?
C48 C47 C46 118(3) . . ?
C47 C48 C43 121(3) . . ?
C50 C49 C54 120.0 . . ?
C50 C49 P3 120.1(10) . . ?
C54 C49 P3 119.8(10) . . ?
C49 C50 C51 120.0 . . ?
C50 C51 C52 120.0 . . ?
C53 C52 C51 120.0 . . ?
C52 C53 C54 120.0 . . ?
C53 C54 C49 120.0 . . ?
C60 C55 C56 119(3) . . ?
C60 C55 P4 126(2) . . ?
C56 C55 P4 115(2) . . ?
C55 C56 C57 120(2) . . ?
C55 C56 Rh3 122.8(19) . . ?
C57 C56 Rh3 117.4(19) . . ?
C58 C57 C56 117(3) . . ?
C57 C58 C59 119(3) . . ?
C60 C59 C58 123(3) . . ?
C59 C60 C55 122(3) . . ?
C62 C61 C66 116(3) . . ?
C62 C61 P4 125(2) . . ?
C66 C61 P4 119(2) . . ?
C61 C62 C63 128(3) . . ?
C62 C63 C64 113(3) . . ?
C65 C64 C63 119(3) . . ?
C66 C65 C64 125(3) . . ?
C65 C66 C61 120(3) . . ?
C68 C67 C72 118(3) . . ?
C68 C67 P4 119(2) . . ?
C72 C67 P4 122(2) . . ?
C67 C68 C69 123(3) . . ?
C70 C69 C68 117(3) . . ?
C69 C70 C71 123(3) . . ?
C72 C71 C70 118(3) . . ?
C71 C72 C67 121(3) . . ?
C74 C73 C78 125(2) . . ?
C74 C73 P5 113.6(19) . . ?
C78 C73 P5 121.1(19) . . ?
C73 C74 C75 116(3) . . ?
C73 C74 Rh6 126(2) . . ?
C75 C74 Rh6 118(2) . . ?
C76 C75 C74 116(3) . . ?
C77 C76 C75 125(3) . . ?
C76 C77 C78 119(3) . . ?
C73 C78 C77 118(3) . . ?
C80 C79 C84 114(3) . . ?
C80 C79 P5 124(2) . . ?
C84 C79 P5 121(2) . . ?
C79 C80 C81 124(3) . . ?
C80 C81 C82 115(3) . . ?
C83 C82 C81 122(4) . . ?
C82 C83 C84 122(4) . . ?
C83 C84 C79 121(3) . . ?
C86 C85 C90 120(2) . . ?
C86 C85 P5 122(2) . . ?
C90 C85 P5 118.2(19) . . ?
C85 C86 C87 124(3) . . ?
C88 C87 C86 114(3) . . ?
C87 C88 C89 125(3) . . ?
C88 C89 C90 119(4) . . ?
C85 C90 C89 117(3) . . ?
C92 C91 C96 117(2) . . ?
C92 C91 P6 120.0(19) . . ?
C96 C91 P6 122.7(19) . . ?
C91 C92 C93 120(2) . . ?
C91 C92 Rh5 119.6(18) . . ?
C93 C92 Rh5 120.3(17) . . ?
C94 C93 C92 117(3) . . ?
C95 C94 C93 123(3) . . ?
C94 C95 C96 125(3) . . ?
C95 C96 C91 118(2) . . ?
C98 C97 C102 120.0 . . ?
C98 C97 P6 115.7(9) . . ?
C102 C97 P6 124.2(9) . . ?
C99 C98 C97 120.0 . . ?
C98 C99 C100 120.0 . . ?
C101 C100 C99 120.0 . . ?
C100 C101 C102 120.0 . . ?
C101 C102 C97 120.0 . . ?
C108 C103 C014 122(3) . . ?
C108 C103 P6 119(2) . . ?
C014 C103 P6 119(2) . . ?
C014 C105 C106 125(3) . . ?
C107 C106 C105 120(3) . . ?
C108 C107 C106 117(3) . . ?
C107 C108 C103 124(3) . . ?
O1 C109 O2 124(3) . . ?
O1 C109 C110 121(3) . . ?
O2 C109 C110 114(2) . . ?
C111 C110 C115 120(3) . . ?
C111 C110 C109 126(3) . . ?
C115 C110 C109 113(3) . . ?
C110 C111 C112 122(3) . . ?
C111 C112 C113 118(3) . . ?
C114 C113 C112 121(3) . . ?
C114 C113 C116 119(3) . . ?
C112 C113 C116 120(2) . . ?
C113 C114 C115 120(3) . . ?
C114 C115 C110 118(3) . . ?
O3 C116 O4 127(2) . . ?
O3 C116 C113 116(2) . . ?
O4 C116 C113 117(2) . . ?
O5 C117 O6 128(3) . . ?
O5 C117 C118 116(3) . . ?
O6 C117 C118 115(2) . . ?
C119 C118 C123 117(3) . . ?
C119 C118 C117 120(3) . . ?
C123 C118 C117 122(3) . . ?
C120 C119 C118 122(3) . . ?
C121 C120 C119 118(3) . . ?
C120 C121 C122 122(3) . . ?
C120 C121 C124 118(3) . . ?
C122 C121 C124 120(3) . . ?
C123 C122 C121 120(3) . . ?
C122 C123 C118 119(3) . . ?
O8 C124 O7 125(2) . . ?
O8 C124 C121 120(3) . . ?
O7 C124 C121 114(2) . . ?
O9 C125 O10 130(3) . . ?
O9 C125 C126 116(3) . . ?
O10 C125 C126 113(3) . . ?
C131 C126 C127 121(3) . . ?
C131 C126 C125 121(2) . . ?
C127 C126 C125 118(2) . . ?
C128 C127 C126 119(3) . . ?
C129 C128 C127 122(3) . . ?
C128 C129 C130 119(3) . . ?
C128 C129 C132 123(2) . . ?
C130 C129 C132 118(2) . . ?
C131 C130 C129 120(3) . . ?
C126 C131 C130 119(3) . . ?
O12 C132 O11 123(2) . . ?
O12 C132 C129 121(3) . . ?
O11 C132 C129 115(2) . . ?
N2 C138 C139 118(3) . . ?
C140 C139 C138 122(4) . . ?
C141 C140 C139 118(4) . . ?
C140 C141 C142 120(4) . . ?
N2 C142 C141 120(3) . . ?
N4 C148 C149 127(3) . . ?
C148 C149 C150 122(4) . . ?
C149 C150 C151 112(4) . . ?
C152 C151 C150 124(4) . . ?
C151 C152 N4 122(4) . . ?
C159 C158 N6 125(3) . . ?
C158 C159 C160 127(4) . . ?
C159 C160 C161 112(4) . . ?
N6 C162 C161 125(3) . . ?
C162 C161 C160 118(3) . . ?
C220 Rh7 O15 89.9(9) . . ?
C220 Rh7 O17 177.1(9) . . ?
O15 Rh7 O17 87.2(7) . . ?
C220 Rh7 P7 90.2(8) . . ?
O15 Rh7 P7 174.0(5) . . ?
O17 Rh7 P7 92.6(5) . . ?
C220 Rh7 N7 98.1(10) . . ?
O15 Rh7 N7 83.9(8) . . ?
O17 Rh7 N7 81.8(8) . . ?
P7 Rh7 N7 102.0(7) . . ?
C220 Rh7 Rh8 96.7(8) . . ?
O15 Rh7 Rh8 87.5(5) . . ?
O17 Rh7 Rh8 83.0(5) . . ?
P7 Rh7 Rh8 86.6(2) . . ?
N7 Rh7 Rh8 162.9(6) . . ?
C202 Rh8 O16 175.9(9) . . ?
C202 Rh8 O18 91.4(9) . . ?
O16 Rh8 O18 84.6(7) . . ?
C202 Rh8 P8 90.7(8) . . ?
O16 Rh8 P8 93.4(6) . . ?
O18 Rh8 P8 174.5(6) . . ?
C202 Rh8 O28 91.5(9) . . ?
O16 Rh8 O28 87.0(7) . . ?
O18 Rh8 O28 78.7(7) . . ?
P8 Rh8 O28 106.4(6) . . ?
C202 Rh8 Rh7 97.4(8) . . ?
O16 Rh8 Rh7 83.2(5) . . ?
O18 Rh8 Rh7 87.2(5) . . ?
P8 Rh8 Rh7 87.5(2) . . ?
O28 Rh8 Rh7 163.5(5) . . ?
C256 Rh9 O13 174.8(9) . . ?
C256 Rh9 O21 90.8(9) . . ?
O13 Rh9 O21 84.0(7) . . ?
C256 Rh9 N9 97.0(10) . . ?
O13 Rh9 N9 82.8(8) . . ?
O21 Rh9 N9 86.1(8) . . ?
C256 Rh9 P9 89.1(7) . . ?
O13 Rh9 P9 96.0(6) . . ?
O21 Rh9 P9 171.3(6) . . ?
N9 Rh9 P9 102.5(6) . . ?
C256 Rh9 Rh10 95.7(7) . . ?
O13 Rh9 Rh10 83.8(6) . . ?
O21 Rh9 Rh10 85.2(5) . . ?
N9 Rh9 Rh10 164.7(6) . . ?
P9 Rh9 Rh10 86.2(2) . . ?
O22 Rh10 C238 178.1(9) . . ?
O22 Rh10 O14 84.7(6) . . ?
C238 Rh10 O14 93.5(9) . . ?
O22 Rh10 P10 93.2(5) . . ?
C238 Rh10 P10 88.6(8) . . ?
O14 Rh10 P10 174.5(6) . . ?
O22 Rh10 O29 85.6(7) . . ?
C238 Rh10 O29 93.4(9) . . ?
O14 Rh10 O29 79.4(7) . . ?
P10 Rh10 O29 105.6(5) . . ?
O22 Rh10 Rh9 84.0(5) . . ?
C238 Rh10 Rh9 96.6(8) . . ?
O14 Rh10 Rh9 87.5(5) . . ?
P10 Rh10 Rh9 87.1(2) . . ?
O29 Rh10 Rh9 164.0(5) . . ?
C292 Rh11 O23 177.1(9) . . ?
C292 Rh11 O19 93.2(9) . . ?
O23 Rh11 O19 83.9(7) . . ?
C292 Rh11 P11 90.7(7) . . ?
O23 Rh11 P11 92.2(5) . . ?
O19 Rh11 P11 172.2(6) . . ?
C292 Rh11 N11 97.4(9) . . ?
O23 Rh11 N11 82.0(7) . . ?
O19 Rh11 N11 86.5(7) . . ?
P11 Rh11 N11 99.6(6) . . ?
C292 Rh11 Rh12 96.1(8) . . ?
O23 Rh11 Rh12 84.3(5) . . ?
O19 Rh11 Rh12 87.0(5) . . ?
P11 Rh11 Rh12 85.9(3) . . ?
N11 Rh11 Rh12 165.4(6) . . ?
C274 Rh12 O24 91.8(10) . . ?
C274 Rh12 O20 174.6(10) . . ?
O24 Rh12 O20 83.0(7) . . ?
C274 Rh12 P12 89.5(9) . . ?
O24 Rh12 P12 174.4(6) . . ?
O20 Rh12 P12 95.8(5) . . ?
C274 Rh12 O30 90.9(10) . . ?
O24 Rh12 O30 78.0(7) . . ?
O20 Rh12 O30 86.5(7) . . ?
P12 Rh12 O30 107.4(6) . . ?
C274 Rh12 Rh11 97.4(9) . . ?
O24 Rh12 Rh11 86.5(5) . . ?
O20 Rh12 Rh11 83.9(6) . . ?
P12 Rh12 Rh11 88.0(3) . . ?
O30 Rh12 Rh11 162.7(5) . . ?
C207 P7 C201 102.2(13) . . ?
C207 P7 C213 102.6(13) . . ?
C201 P7 C213 104.4(13) . . ?
C207 P7 Rh7 122.2(9) . . ?
C201 P7 Rh7 113.9(9) . . ?
C213 P7 Rh7 109.7(10) . . ?
C219 P8 C225 103.1(11) . . ?
C219 P8 C231 102.1(11) . . ?
C225 P8 C231 102.0(12) . . ?
C219 P8 Rh8 114.2(8) . . ?
C225 P8 Rh8 111.5(9) . . ?
C231 P8 Rh8 121.7(9) . . ?
C237 P9 C243 105.1(13) . . ?
C237 P9 C249 104.4(13) . . ?
C243 P9 C249 99.8(12) . . ?
C237 P9 Rh9 113.1(9) . . ?
C243 P9 Rh9 119.5(10) . . ?
C249 P9 Rh9 113.1(10) . . ?
C255 P10 C261 103.0(12) . . ?
C255 P10 C267 102.5(12) . . ?
C261 P10 C267 103.0(12) . . ?
C255 P10 Rh10 113.9(8) . . ?
C261 P10 Rh10 119.4(10) . . ?
C267 P10 Rh10 113.0(9) . . ?
C273 P11 C285 101.7(13) . . ?
C273 P11 C279 105.8(13) . . ?
C285 P11 C279 105.3(13) . . ?
C273 P11 Rh11 114.8(10) . . ?
C285 P11 Rh11 118.6(10) . . ?
C279 P11 Rh11 109.6(9) . . ?
C291 P12 C297 106.4(13) . . ?
C291 P12 C303 103.2(13) . . ?
C297 P12 C303 102.8(12) . . ?
C291 P12 Rh12 112.0(10) . . ?
C297 P12 Rh12 120.8(10) . . ?
C303 P12 Rh12 110.0(9) . . ?
C309 O13 Rh9 122.0(18) . . ?
C309 O14 Rh10 111.8(16) . . ?
C316 O15 Rh7 115.7(17) . . ?
C316 O16 Rh8 123.0(19) . . ?
C317 O17 Rh7 121.0(18) . . ?
C317 O18 Rh8 117.7(17) . . ?
C324 O19 Rh11 114.3(17) . . ?
C324 O20 Rh12 122.1(18) . . ?
C325 O21 Rh9 119.3(19) . . ?
C325 O22 Rh10 121.7(17) . . ?
C332 O23 Rh11 119.8(18) . . ?
C332 O24 Rh12 118.5(19) . . ?
C337 N7 C333 123(3) . . ?
C337 N7 Rh7 125(3) . . ?
C333 N7 Rh7 111(2) . . ?
C342 O28 Rh8 113.9(18) . . ?
C343 N9 C347 118(3) . . ?
C343 N9 Rh9 131(2) . . ?
C347 N9 Rh9 111(2) . . ?
C348 O29 Rh10 113(2) . . ?
C353 O30 Rh12 112.1(18) . . ?
C206 C201 C202 119(3) . . ?
C206 C201 P7 124(2) . . ?
C202 C201 P7 115.2(19) . . ?
C201 C202 C203 117(2) . . ?
C201 C202 Rh8 122.9(19) . . ?
C203 C202 Rh8 120(2) . . ?
C204 C203 C202 119(3) . . ?
C203 C204 C205 122(4) . . ?
C204 C205 C206 122(4) . . ?
C205 C206 C201 120(3) . . ?
C212 C207 C208 116(3) . . ?
C212 C207 P7 126(2) . . ?
C208 C207 P7 117(2) . . ?
C209 C208 C207 123(3) . . ?
C208 C209 C210 122(3) . . ?
C209 C210 C211 121(3) . . ?
C210 C211 C212 116(3) . . ?
C207 C212 C211 122(3) . . ?
C214 C213 C218 123(3) . . ?
C214 C213 P7 121(2) . . ?
C218 C213 P7 116(2) . . ?
C213 C214 C215 115(3) . . ?
C216 C215 C214 123(3) . . ?
C215 C216 C217 124(3) . . ?
C216 C217 C218 117(3) . . ?
C213 C218 C217 119(3) . . ?
C224 C219 C220 123(2) . . ?
C224 C219 P8 124.0(19) . . ?
C220 C219 P8 113.2(16) . . ?
C219 C220 C221 112(2) . . ?
C219 C220 Rh7 124.3(18) . . ?
C221 C220 Rh7 124(2) . . ?
C222 C221 C220 123(3) . . ?
C221 C222 C223 118(3) . . ?
C224 C223 C222 125(3) . . ?
C223 C224 C219 119(3) . . ?
C226 C225 C230 120(3) . . ?
C226 C225 P8 120(2) . . ?
C230 C225 P8 120(2) . . ?
C225 C226 C227 118(3) . . ?
C228 C227 C226 119(3) . . ?
C229 C228 C227 123(3) . . ?
C228 C229 C230 118(3) . . ?
C229 C230 C225 121(3) . . ?
C232 C231 C236 118(3) . . ?
C232 C231 P8 124(2) . . ?
C236 C231 P8 118(2) . . ?
C231 C232 C233 124(3) . . ?
C234 C233 C232 116(3) . . ?
C233 C234 C235 122(4) . . ?
C234 C235 C236 119(3) . . ?
C235 C236 C231 121(3) . . ?
C238 C237 C242 122(3) . . ?
C238 C237 P9 118(2) . . ?
C242 C237 P9 120(2) . . ?
C237 C238 C239 121(3) . . ?
C237 C238 Rh10 122(2) . . ?
C239 C238 Rh10 117(2) . . ?
C240 C239 C238 117(3) . . ?
C239 C240 C241 118(3) . . ?
C242 C241 C240 124(3) . . ?
C241 C242 C237 116(3) . . ?
C248 C243 C244 121(3) . . ?
C248 C243 P9 125(2) . . ?
C244 C243 P9 114(2) . . ?
C245 C244 C243 118(3) . . ?
C244 C245 C246 118(3) . . ?
C247 C246 C245 120(3) . . ?
C246 C247 C248 122(3) . . ?
C243 C248 C247 120(3) . . ?
C250 C249 C254 124(3) . . ?
C250 C249 P9 117(3) . . ?
C254 C249 P9 118(2) . . ?
C249 C250 C251 114(4) . . ?
C252 C251 C250 120(5) . . ?
C251 C252 C253 123(5) . . ?
C252 C253 C254 118(4) . . ?
C249 C254 C253 120(3) . . ?
C256 C255 C260 122(2) . . ?
C256 C255 P10 115.2(18) . . ?
C260 C255 P10 123(2) . . ?
C255 C256 C257 116(2) . . ?
C255 C256 Rh9 123.5(18) . . ?
C257 C256 Rh9 120.8(18) . . ?
C256 C257 C258 124(2) . . ?
C259 C258 C257 115(3) . . ?
C258 C259 C260 126(3) . . ?
C259 C260 C255 117(3) . . ?
C262 C261 C266 116(3) . . ?
C262 C261 P10 123(2) . . ?
C266 C261 P10 120(2) . . ?
C261 C262 C263 123(3) . . ?
C264 C263 C262 120(3) . . ?
C265 C264 C263 115(3) . . ?
C261 C266 C265 120(3) . . ?
C272 C267 C268 121(3) . . ?
C272 C267 P10 121(2) . . ?
C268 C267 P10 117(2) . . ?
C269 C268 C267 119(3) . . ?
C270 C269 C268 120(3) . . ?
C269 C270 C271 123(3) . . ?
C270 C271 C272 116(3) . . ?
C267 C272 C271 120(3) . . ?
C278 C273 C274 119(3) . . ?
C278 C273 P11 124(2) . . ?
C274 C273 P11 116(2) . . ?
C276 C275 C274 120(3) . . ?
C275 C276 C277 119(3) . . ?
C278 C277 C276 122(3) . . ?
C277 C278 C273 121(3) . . ?
C280 C279 C284 121(3) . . ?
C280 C279 P11 119(2) . . ?
C284 C279 P11 121(2) . . ?
C279 C280 C281 118(3) . . ?
C282 C281 C280 120(3) . . ?
C283 C282 C281 122(3) . . ?
C282 C283 C284 117(3) . . ?
C283 C284 C279 121(3) . . ?
C286 C285 C290 117(3) . . ?
C286 C285 P11 125(2) . . ?
C290 C285 P11 118(2) . . ?
C285 C286 C287 127(3) . . ?
C288 C287 C286 115(3) . . ?
C287 C288 C289 121(4) . . ?
C288 C289 C290 121(3) . . ?
C285 C290 C289 119(3) . . ?
C292 C291 C296 122(3) . . ?
C292 C291 P12 121(2) . . ?
C296 C291 P12 118(2) . . ?
C291 C292 C293 122(3) . . ?
C291 C292 Rh11 121(2) . . ?
C293 C292 Rh11 117(2) . . ?
C292 C293 C294 117(3) . . ?
C295 C294 C293 122(3) . . ?
C294 C295 C296 121(3) . . ?
C291 C296 C295 115(2) . . ?
C302 C297 C298 117(2) . . ?
C302 C297 P12 127(2) . . ?
C298 C297 P12 115(2) . . ?
C299 C298 C297 114(3) . . ?
C300 C299 C298 125(3) . . ?
C301 C300 C299 120(3) . . ?
C300 C301 C302 119(3) . . ?
C297 C302 C301 124(3) . . ?
C308 C303 C304 121(3) . . ?
C308 C303 P12 117(2) . . ?
C304 C303 P12 122(2) . . ?
C303 C304 C305 115(3) . . ?
C306 C305 C304 122(3) . . ?
C305 C306 C307 122(3) . . ?
C306 C307 C308 119(3) . . ?
C307 C308 C303 120(3) . . ?
O13 C309 O14 126(2) . . ?
O13 C309 C310 118(3) . . ?
O14 C309 C310 117(2) . . ?
C315 C310 C311 117(3) . . ?
C315 C310 C309 122(3) . . ?
C311 C310 C309 120(3) . . ?
C310 C311 C312 121(3) . . ?
C313 C312 C311 122(3) . . ?
C312 C313 C314 119(3) . . ?
C312 C313 C316 124(3) . . ?
C314 C313 C316 117(3) . . ?
C313 C314 C315 118(3) . . ?
C310 C315 C314 122(3) . . ?
O16 C316 O15 124(3) . . ?
O16 C316 C313 120(3) . . ?
O15 C316 C313 115(3) . . ?
O18 C317 O17 125(3) . . ?
O18 C317 C318 117(3) . . ?
O17 C317 C318 117(3) . . ?
C323 C318 C319 119(3) . . ?
C323 C318 C317 120(3) . . ?
C319 C318 C317 121(3) . . ?
C318 C319 C320 119(3) . . ?
C321 C320 C319 118(3) . . ?
C320 C321 C322 124(3) . . ?
C320 C321 C324 119(3) . . ?
C322 C321 C324 117(3) . . ?
C321 C322 C323 118(3) . . ?
C318 C323 C322 121(3) . . ?
O20 C324 O19 126(2) . . ?
O20 C324 C321 117(2) . . ?
O19 C324 C321 117(2) . . ?
O21 C325 O22 124(3) . . ?
O21 C325 C326 117(3) . . ?
O22 C325 C326 120(2) . . ?
C327 C326 C331 122(3) . . ?
C327 C326 C325 123(3) . . ?
C331 C326 C325 115(2) . . ?
C326 C327 C328 125(3) . . ?
C329 C328 C327 113(3) . . ?
C330 C329 C328 123(3) . . ?
C330 C329 C332 118(3) . . ?
C328 C329 C332 119(3) . . ?
C329 C330 C331 120(3) . . ?
C326 C331 C330 116(3) . . ?
O24 C332 O23 127(3) . . ?
O24 C332 C329 118(3) . . ?
O23 C332 C329 115(3) . . ?
N7 C333 C334 113(3) . . ?
C335 C334 C333 129(4) . . ?
C334 C335 C336 116(4) . . ?
C335 C336 C337 115(4) . . ?
N7 C337 C336 123(4) . . ?
N9 C343 C344 123(4) . . ?
C345 C344 C343 119(4) . . ?
C344 C345 C346 122(4) . . ?
C347 C346 C345 116(3) . . ?
N9 C347 C346 122(3) . . ?
C264 C265 C266 126(4) . . ?
C273 C274 C275 118(3) . . ?
C273 C274 Rh12 123(2) . . ?
C275 C274 Rh12 119(2) . . ?
C354 N11 C358 120.0 . . ?
C354 N11 Rh11 127.8(14) . . ?
C358 N11 Rh11 110.8(14) . . ?
C355 C354 N11 120.0 . . ?
C354 C355 C356 120.0 . . ?
C357 C356 C355 120.0 . . ?
C358 C357 C356 120.0 . . ?
C357 C358 N11 120.0 . . ?
Cl4 C2S Cl3 115(3) . . ?
Cl6 C3S Cl5 109(2) . . ?
Cl7 C4S Cl8 119(4) . . ?
Cl10 C5S Cl9 103(3) . . ?
Cl14 C7S Cl13 108(3) . . ?
Cl1 C1S Cl2 114(3) . . ?
Cl11 C6S Cl12 120(3) . . ?

loop_
_geom_bond_atom_site_label_1
_geom_bond_atom_site_label_2
_geom_bond_distance
_geom_bond_site_symmetry_2
_geom_bond_publ_flag
Rh1 C20 1.99(2) . ?
Rh1 O1 2.125(19) . ?
Rh1 O5 2.132(18) . ?
Rh1 P1 2.181(8) . ?
Rh1 O25 2.46(2) . ?
Rh1 Rh2 2.540(4) . ?
Rh2 C2 2.02(3) . ?
Rh2 O2 2.148(18) . ?
Rh2 O6 2.165(19) . ?
Rh2 N2 2.19(2) . ?
Rh2 P2 2.229(8) . ?
Rh3 C56 1.98(3) . ?
Rh3 O10 2.143(16) . ?
Rh3 O3 2.149(18) . ?
Rh3 P3 2.208(7) . ?
Rh3 O26 2.449(19) . ?
Rh3 Rh4 2.532(3) . ?
Rh4 C38 2.01(3) . ?
Rh4 O4 2.138(19) . ?
Rh4 O9 2.171(16) . ?
Rh4 N4 2.22(2) . ?
Rh4 P4 2.221(8) . ?
Rh5 C92 1.99(2) . ?
Rh5 O7 2.154(18) . ?
Rh5 O11 2.161(16) . ?
Rh5 P5 2.190(7) . ?
Rh5 O27 2.41(2) . ?
Rh5 Rh6 2.542(3) . ?
Rh6 C74 1.99(3) . ?
Rh6 O8 2.141(15) . ?
Rh6 O12 2.154(16) . ?
Rh6 P6 2.217(7) . ?
Rh6 N6 2.24(2) . ?
P1 C1 1.76(3) . ?
P1 C7 1.849(15) . ?
P1 C13 1.90(3) . ?
P2 C31 1.814(16) . ?
P2 C19 1.85(3) . ?
P2 C25 1.857(18) . ?
P3 C37 1.75(3) . ?
P3 C49 1.848(14) . ?
P3 C43 1.85(3) . ?
P4 C55 1.75(3) . ?
P4 C61 1.83(3) . ?
P4 C67 1.85(3) . ?
P5 C85 1.81(2) . ?
P5 C73 1.81(3) . ?
P5 C79 1.83(3) . ?
P6 C91 1.73(3) . ?
P6 C97 1.841(14) . ?
P6 C103 1.87(3) . ?
O1 C109 1.20(3) . ?
O2 C109 1.33(3) . ?
O3 C116 1.23(3) . ?
O4 C116 1.29(3) . ?
O5 C117 1.26(3) . ?
O6 C117 1.29(3) . ?
O7 C124 1.31(3) . ?
O8 C124 1.22(3) . ?
O9 C125 1.21(3) . ?
O10 C125 1.25(3) . ?
O11 C132 1.31(3) . ?
O12 C132 1.25(3) . ?
O25 C133 1.58(5) . ?
N2 C138 1.31(4) . ?
N2 C142 1.33(4) . ?
O26 C143 1.54(5) . ?
N4 C148 1.30(4) . ?
N4 C152 1.35(4) . ?
O27 C157 1.40(4) . ?
N6 C162 1.31(4) . ?
N6 C158 1.39(4) . ?
C1 C2 1.38(4) . ?
C1 C6 1.44(4) . ?
C2 C3 1.38(4) . ?
C3 C4 1.48(4) . ?
C4 C5 1.42(4) . ?
C5 C6 1.31(4) . ?
C7 C8 1.3900 . ?
C7 C12 1.3900 . ?
C8 C9 1.3900 . ?
C9 C10 1.3900 . ?
C10 C11 1.3900 . ?
C11 C12 1.3900 . ?
C13 C14 1.34(4) . ?
C13 C18 1.47(4) . ?
C014 C105 1.36(4) . ?
C014 C103 1.41(4) . ?
C14 C15 1.41(4) . ?
C15 C16 1.43(4) . ?
C16 C17 1.32(4) . ?
C17 C18 1.40(4) . ?
C19 C20 1.33(4) . ?
C19 C24 1.41(4) . ?
C20 C21 1.45(4) . ?
C21 C22 1.42(4) . ?
C22 C23 1.42(5) . ?
C23 C24 1.34(4) . ?
C25 C26 1.3900 . ?
C25 C30 1.3900 . ?
C26 C27 1.3900 . ?
C27 C28 1.3900 . ?
C28 C29 1.3900 . ?
C29 C30 1.3900 . ?
C31 C32 1.3900 . ?
C31 C36 1.3900 . ?
C32 C33 1.3900 . ?
C33 C34 1.3900 . ?
C34 C35 1.3900 . ?
C35 C36 1.3900 . ?
C37 C38 1.38(4) . ?
C37 C42 1.43(3) . ?
C38 C39 1.50(4) . ?
C39 C40 1.40(4) . ?
C40 C41 1.42(4) . ?
C41 C42 1.41(4) . ?
C43 C44 1.39(4) . ?
C43 C48 1.41(3) . ?
C44 C45 1.38(4) . ?
C45 C46 1.34(4) . ?
C46 C47 1.37(4) . ?
C47 C48 1.37(4) . ?
C49 C50 1.3900 . ?
C49 C54 1.3900 . ?
C50 C51 1.3900 . ?
C51 C52 1.3900 . ?
C52 C53 1.3900 . ?
C53 C54 1.3900 . ?
C55 C60 1.41(4) . ?
C55 C56 1.43(4) . ?
C56 C57 1.48(4) . ?
C57 C58 1.41(4) . ?
C58 C59 1.43(4) . ?
C59 C60 1.30(4) . ?
C61 C62 1.35(4) . ?
C61 C66 1.38(4) . ?
C62 C63 1.42(4) . ?
C63 C64 1.42(5) . ?
C64 C65 1.36(4) . ?
C65 C66 1.34(4) . ?
C67 C68 1.34(4) . ?
C67 C72 1.42(4) . ?
C68 C69 1.44(4) . ?
C69 C70 1.31(4) . ?
C70 C71 1.44(4) . ?
C71 C72 1.36(4) . ?
C73 C74 1.38(3) . ?
C73 C78 1.38(3) . ?
C74 C75 1.47(4) . ?
C75 C76 1.42(4) . ?
C76 C77 1.35(4) . ?
C77 C78 1.40(4) . ?
C79 C80 1.36(4) . ?
C79 C84 1.43(4) . ?
C80 C81 1.39(4) . ?
C81 C82 1.44(5) . ?
C82 C83 1.24(4) . ?
C83 C84 1.36(4) . ?
C85 C86 1.34(3) . ?
C85 C90 1.43(4) . ?
C86 C87 1.45(3) . ?
C87 C88 1.35(4) . ?
C88 C89 1.40(4) . ?
C89 C90 1.43(4) . ?
C91 C92 1.39(3) . ?
C91 C96 1.49(4) . ?
C92 C93 1.52(4) . ?
C93 C94 1.34(4) . ?
C94 C95 1.33(4) . ?
C95 C96 1.36(4) . ?
C97 C98 1.3900 . ?
C97 C102 1.3900 . ?
C98 C99 1.3900 . ?
C99 C100 1.3900 . ?
C100 C101 1.3900 . ?
C101 C102 1.3900 . ?
C103 C108 1.36(4) . ?
C105 C106 1.38(4) . ?
C106 C107 1.37(4) . ?
C107 C108 1.32(4) . ?
C109 C110 1.50(4) . ?
C110 C111 1.35(3) . ?
C110 C115 1.47(4) . ?
C111 C112 1.41(4) . ?
C112 C113 1.45(4) . ?
C113 C114 1.37(4) . ?
C113 C116 1.53(4) . ?
C114 C115 1.45(4) . ?
C117 C118 1.54(4) . ?
C118 C119 1.38(4) . ?
C118 C123 1.43(4) . ?
C119 C120 1.37(4) . ?
C120 C121 1.33(4) . ?
C121 C122 1.40(4) . ?
C121 C124 1.53(4) . ?
C122 C123 1.31(4) . ?
C125 C126 1.55(4) . ?
C126 C131 1.38(4) . ?
C126 C127 1.40(4) . ?
C127 C128 1.38(4) . ?
C128 C129 1.37(4) . ?
C129 C130 1.41(4) . ?
C129 C132 1.46(3) . ?
C130 C131 1.40(4) . ?
C138 C139 1.39(4) . ?
C139 C140 1.38(5) . ?
C140 C141 1.26(6) . ?
C141 C142 1.42(5) . ?
C148 C149 1.32(5) . ?
C149 C150 1.33(5) . ?
C150 C151 1.35(5) . ?
C151 C152 1.33(5) . ?
C158 C159 1.24(4) . ?
C159 C160 1.35(4) . ?
C160 C161 1.47(5) . ?
C162 C161 1.39(4) . ?
Rh7 C220 1.97(3) . ?
Rh7 O15 2.130(17) . ?
Rh7 O17 2.201(18) . ?
Rh7 P7 2.214(8) . ?
Rh7 N7 2.25(3) . ?
Rh7 Rh8 2.530(3) . ?
Rh8 C202 1.98(3) . ?
Rh8 O16 2.120(19) . ?
Rh8 O18 2.167(18) . ?
Rh8 P8 2.194(7) . ?
Rh8 O28 2.42(2) . ?
Rh9 C256 2.01(2) . ?
Rh9 O13 2.13(2) . ?
Rh9 O21 2.148(18) . ?
Rh9 N9 2.22(3) . ?
Rh9 P9 2.228(8) . ?
Rh9 Rh10 2.538(3) . ?
Rh10 O22 2.086(17) . ?
Rh10 C238 2.11(3) . ?
Rh10 O14 2.166(16) . ?
Rh10 P10 2.197(7) . ?
Rh10 O29 2.46(2) . ?
Rh11 C292 2.06(3) . ?
Rh11 O23 2.145(16) . ?
Rh11 O19 2.170(16) . ?
Rh11 P11 2.211(8) . ?
Rh11 N11 2.227(18) . ?
Rh11 Rh12 2.527(4) . ?
Rh12 C274 2.00(3) . ?
Rh12 O24 2.135(18) . ?
Rh12 O20 2.139(17) . ?
Rh12 P12 2.203(8) . ?
Rh12 O30 2.42(2) . ?
P7 C207 1.76(3) . ?
P7 C201 1.77(3) . ?
P7 C213 1.84(3) . ?
P8 C219 1.80(2) . ?
P8 C225 1.85(3) . ?
P8 C231 1.86(3) . ?
P9 C237 1.84(3) . ?
P9 C243 1.86(3) . ?
P9 C249 1.88(3) . ?
P10 C255 1.77(2) . ?
P10 C261 1.82(3) . ?
P10 C267 1.85(3) . ?
P11 C273 1.77(3) . ?
P11 C285 1.84(3) . ?
P11 C279 1.87(3) . ?
P12 C291 1.78(3) . ?
P12 C297 1.84(3) . ?
P12 C303 1.86(3) . ?
O13 C309 1.27(3) . ?
O14 C309 1.33(3) . ?
O15 C316 1.31(3) . ?
O16 C316 1.27(3) . ?
O17 C317 1.28(3) . ?
O18 C317 1.23(3) . ?
O19 C324 1.28(3) . ?
O20 C324 1.24(3) . ?
O21 C325 1.22(3) . ?
O22 C325 1.31(3) . ?
O23 C332 1.28(3) . ?
O24 C332 1.23(3) . ?
N7 C337 1.26(4) . ?
N7 C333 1.34(4) . ?
O28 C342 1.50(4) . ?
N9 C343 1.36(4) . ?
N9 C347 1.37(4) . ?
O29 C348 1.54(5) . ?
O30 C353 1.56(4) . ?
C201 C206 1.38(4) . ?
C201 C202 1.43(4) . ?
C202 C203 1.49(4) . ?
C203 C204 1.32(4) . ?
C204 C205 1.36(5) . ?
C205 C206 1.37(4) . ?
C207 C212 1.29(4) . ?
C207 C208 1.48(4) . ?
C208 C209 1.30(4) . ?
C209 C210 1.33(4) . ?
C210 C211 1.41(5) . ?
C211 C212 1.49(4) . ?
C213 C214 1.42(4) . ?
C213 C218 1.43(4) . ?
C214 C215 1.47(4) . ?
C215 C216 1.32(4) . ?
C216 C217 1.39(4) . ?
C217 C218 1.48(4) . ?
C219 C224 1.39(3) . ?
C219 C220 1.45(4) . ?
C220 C221 1.51(4) . ?
C221 C222 1.37(4) . ?
C222 C223 1.37(4) . ?
C223 C224 1.34(3) . ?
C225 C226 1.38(4) . ?
C225 C230 1.40(4) . ?
C226 C227 1.42(4) . ?
C227 C228 1.38(4) . ?
C228 C229 1.33(4) . ?
C229 C230 1.38(4) . ?
C231 C232 1.31(4) . ?
C231 C236 1.38(4) . ?
C232 C233 1.42(4) . ?
C233 C234 1.34(4) . ?
C234 C235 1.36(4) . ?
C235 C236 1.37(4) . ?
C237 C238 1.29(3) . ?
C237 C242 1.37(4) . ?
C238 C239 1.41(4) . ?
C239 C240 1.34(4) . ?
C240 C241 1.37(4) . ?
C241 C242 1.31(4) . ?
C243 C248 1.32(4) . ?
C243 C244 1.41(4) . ?
C244 C245 1.37(4) . ?
C245 C246 1.39(4) . ?
C246 C247 1.31(4) . ?
C247 C248 1.33(4) . ?
C249 C250 1.38(5) . ?
C249 C254 1.42(4) . ?
C250 C251 1.53(6) . ?
C251 C252 1.36(6) . ?
C252 C253 1.41(5) . ?
C253 C254 1.42(4) . ?
C255 C256 1.41(3) . ?
C255 C260 1.43(4) . ?
C256 C257 1.42(3) . ?
C257 C258 1.45(4) . ?
C258 C259 1.33(4) . ?
C259 C260 1.40(4) . ?
C261 C262 1.37(4) . ?
C261 C266 1.39(4) . ?
C262 C263 1.44(4) . ?
C263 C264 1.39(4) . ?
C264 C265 1.35(4) . ?
C266 C265 1.40(5) . ?
C267 C272 1.35(4) . ?
C267 C268 1.42(4) . ?
C268 C269 1.40(4) . ?
C269 C270 1.35(4) . ?
C270 C271 1.43(4) . ?
C271 C272 1.44(4) . ?
C273 C278 1.38(4) . ?
C273 C274 1.39(4) . ?
C275 C276 1.33(4) . ?
C275 C274 1.48(4) . ?
C276 C277 1.42(4) . ?
C277 C278 1.34(4) . ?
C279 C280 1.36(4) . ?
C279 C284 1.41(4) . ?
C280 C281 1.41(4) . ?
C281 C282 1.40(5) . ?
C282 C283 1.38(4) . ?
C283 C284 1.41(4) . ?
C285 C286 1.33(4) . ?
C285 C290 1.37(4) . ?
C286 C287 1.44(5) . ?
C287 C288 1.36(4) . ?
C288 C289 1.40(4) . ?
C289 C290 1.41(4) . ?
C291 C292 1.32(4) . ?
C291 C296 1.43(4) . ?
C292 C293 1.38(4) . ?
C293 C294 1.46(4) . ?
C294 C295 1.29(4) . ?
C295 C296 1.45(4) . ?
C297 C302 1.33(4) . ?
C297 C298 1.49(4) . ?
C298 C299 1.41(4) . ?
C299 C300 1.32(4) . ?
C300 C301 1.31(4) . ?
C301 C302 1.39(4) . ?
C303 C308 1.40(4) . ?
C303 C304 1.41(4) . ?
C304 C305 1.43(4) . ?
C305 C306 1.32(4) . ?
C306 C307 1.38(4) . ?
C307 C308 1.38(4) . ?
C309 C310 1.47(4) . ?
C310 C315 1.34(4) . ?
C310 C311 1.35(4) . ?
C311 C312 1.40(4) . ?
C312 C313 1.30(4) . ?
C313 C314 1.40(4) . ?
C313 C316 1.51(4) . ?
C314 C315 1.41(4) . ?
C317 C318 1.44(4) . ?
C318 C323 1.40(4) . ?
C318 C319 1.40(4) . ?
C319 C320 1.48(4) . ?
C320 C321 1.34(4) . ?
C321 C322 1.38(4) . ?
C321 C324 1.54(4) . ?
C322 C323 1.44(4) . ?
C325 C326 1.54(4) . ?
C326 C327 1.31(4) . ?
C326 C331 1.40(4) . ?
C327 C328 1.43(4) . ?
C328 C329 1.41(4) . ?
C329 C330 1.36(4) . ?
C329 C332 1.52(4) . ?
C330 C331 1.43(4) . ?
C333 C334 1.43(5) . ?
C334 C335 1.28(5) . ?
C335 C336 1.39(5) . ?
C336 C337 1.49(5) . ?
C343 C344 1.38(5) . ?
C344 C345 1.32(5) . ?
C345 C346 1.44(5) . ?
C346 C347 1.41(4) . ?
N11 C354 1.3900 . ?
N11 C358 1.3900 . ?
C354 C355 1.3900 . ?
C355 C356 1.3900 . ?
C356 C357 1.3900 . ?
C357 C358 1.3900 . ?
C2S Cl4 1.60(5) . ?
C2S Cl3 1.80(5) . ?
C3S Cl6 1.75(2) . ?
C3S Cl5 1.78(2) . ?
C4S Cl7 1.64(6) . ?
C4S Cl8 1.75(6) . ?
C5S Cl10 1.78(6) . ?
C5S Cl9 1.89(7) . ?
C7S Cl14 1.78(5) . ?
C7S Cl13 1.78(4) . ?
C10S O10S 1.34(6) . ?
C11S O11S 1.57(5) . ?
C12S O12S 1.48(4) . ?
C13S O13S 1.60(6) . ?
C14S O14S 1.51(4) . ?
C15S O15S 1.49(5) . ?
C16S O16S 1.42(6) . ?
C17S O17S 1.55(6) . ?
C18S O18S 1.47(6) . ?
C19S O19S 1.50(5) . ?
C20S O20S 1.38(6) . ?
C21S O21S 1.46(7) . ?
Cl1 C1S 1.62(5) . ?
C1S Cl2 1.80(5) . ?
Cl11 C6S 1.74(2) . ?
C6S Cl12 1.77(2) . ?
